data_1576165
loop_
_publ_author_name
'Zheng, Chenggong'
'Liu, Jiyong'
'Wang, Yongtao'
'Li, Haoran'
'Wang, Yuwen'
'Lu, Zhan'

_publ_section_title
;
 The structural parameter of spin states of <i>C</i>
 <sub>1</sub>-symmetric four-coordinate cobalt complexes: <i>D</i>
 <sub>4</sub>.
;
_journal_issue 1
_journal_name_full 'Chemical science'
_journal_page_first 492
_journal_page_last 499
_journal_paper_doi 10.1039/d5sc06683b
_journal_volume 17
_journal_year 2026
_chemical_absolute_configuration ad
_chemical_formula_moiety 'C29 H35 Cl Co N3 O'
_chemical_formula_sum 'C29 H35 Cl Co N3 O'
_chemical_formula_weight 535.98
_chemical_properties_physical Air-sensitive,Moisture-sensitive,Deliquescent
_space_group_crystal_system triclinic
_space_group_IT_number 1
_space_group_name_Hall 'P 1'
_space_group_name_H-M_alt 'P 1'
_atom_sites_solution_hydrogens geom
_atom_sites_solution_primary dual
_audit_creation_date 2024-02-29
_audit_creation_method
;
Olex2 1.5
(compiled 2022.04.07 svn.rca3783a0 for OlexSys, GUI svn.r6498)
;
_audit_update_record
;
2024-03-08 deposited with the CCDC.	2025-10-27 downloaded from the CCDC.
;
_cell_angle_alpha 95.359(4)
_cell_angle_beta 91.044(3)
_cell_angle_gamma 92.146(3)
_cell_formula_units_Z 4
_cell_length_a 12.1900(9)
_cell_length_b 12.9109(10)
_cell_length_c 16.9559(12)
_cell_measurement_reflns_used 9484
_cell_measurement_temperature 170.00
_cell_measurement_theta_max 60.593
_cell_measurement_theta_min 3.157
_cell_volume 2654.4(3)
_computing_cell_refinement 'SAINT V8.40B (Bruker Nano, Inc., 2019)'
_computing_data_collection 'Bruker Instrument Service vV6.2.14'
_computing_data_reduction 'SAINT V8.40B (Bruker Nano, Inc., 2019)'
_computing_molecular_graphics 'Olex2 1.5 (Dolomanov et al., 2009)'
_computing_publication_material 'Olex2 1.5 (Dolomanov et al., 2009)'
_computing_structure_refinement 'SHELXL 2019/2 (Sheldrick, 2015)'
_computing_structure_solution 'SHELXT 2018/2 (Sheldrick, 2018)'
_diffrn_ambient_temperature 170.00
_diffrn_measured_fraction_theta_full 0.997
_diffrn_measured_fraction_theta_max 0.994
_diffrn_measurement_device_type 'zju Bruker D8 Venture'
_diffrn_measurement_method '\w and \f scans'
_diffrn_radiation_type GaK\a
_diffrn_radiation_wavelength 1.34139
_diffrn_reflns_av_R_equivalents 0.0507
_diffrn_reflns_av_unetI/netI 0.0416
_diffrn_reflns_Laue_measured_fraction_full 0.997
_diffrn_reflns_Laue_measured_fraction_max 0.994
_diffrn_reflns_limit_h_max 14
_diffrn_reflns_limit_h_min -15
_diffrn_reflns_limit_k_max 16
_diffrn_reflns_limit_k_min -16
_diffrn_reflns_limit_l_max 22
_diffrn_reflns_limit_l_min -22
_diffrn_reflns_number 135780
_diffrn_reflns_point_group_measured_fraction_full 0.961
_diffrn_reflns_point_group_measured_fraction_max 0.950
_diffrn_reflns_theta_full 53.594
_diffrn_reflns_theta_max 60.828
_diffrn_reflns_theta_min 2.277
_diffrn_source_current 3.57
_diffrn_source_power 0.24957869999999996
_diffrn_source_voltage 69.91
_exptl_absorpt_coefficient_mu 4.290
_exptl_absorpt_correction_T_max 0.7519
_exptl_absorpt_correction_T_min 0.5487
_exptl_absorpt_correction_type multi-scan
_exptl_absorpt_process_details
;
SADABS-2016/2 (Bruker,2016/2) was used for absorption correction.
wR2(int) was 0.1487 before and 0.1006 after correction.
The Ratio of minimum to maximum transmission is 0.7298.
The \l/2 correction factor is Not present.
;
_exptl_crystal_colour green
_exptl_crystal_colour_primary green
_exptl_crystal_density_diffrn 1.341
_exptl_crystal_description block
_exptl_crystal_F_000 1128
_exptl_crystal_preparation 'Magnetic properties'
_exptl_crystal_recrystallization_method 'Re-crystallisation from solvent: toluene'
_exptl_crystal_size_max 0.2
_exptl_crystal_size_mid 0.17
_exptl_crystal_size_min 0.1
_refine_diff_density_max 0.265
_refine_diff_density_min -0.589
_refine_diff_density_rms 0.060
_refine_ls_abs_structure_details
;
 Refined as an inversion twin.
;
_refine_ls_abs_structure_Flack 0.099(4)
_refine_ls_extinction_method none
_refine_ls_goodness_of_fit_ref 1.079
_refine_ls_hydrogen_treatment constr
_refine_ls_matrix_type full
_refine_ls_number_parameters 1290
_refine_ls_number_reflns 23278
_refine_ls_number_restraints 3
_refine_ls_restrained_S_all 1.079
_refine_ls_R_factor_all 0.0396
_refine_ls_R_factor_gt 0.0354
_refine_ls_shift/su_max 0.001
_refine_ls_shift/su_mean 0.000
_refine_ls_structure_factor_coef Fsqd
_refine_ls_weighting_details 'w=1/[\s^2^(Fo^2^)+(0.0495P)^2^+0.5783P] where P=(Fo^2^+2Fc^2^)/3'
_refine_ls_weighting_scheme calc
_refine_ls_wR_factor_gt 0.0890
_refine_ls_wR_factor_ref 0.0912
_reflns_Friedel_coverage 0.912
_reflns_Friedel_fraction_full 0.924
_reflns_Friedel_fraction_max 0.906
_reflns_number_gt 21446
_reflns_number_total 23278
_reflns_threshold_expression 'I > 2\s(I)'
_cod_data_source_file d5sc06683b2.cif
_cod_data_source_block 240124_zcg03048_3_0m
_cod_depositor_comments 'Adding full bibliography for 1576157--1576173.cif.'
_cod_database_code 1576165
_shelx_shelxl_version_number 2019/2
_shelx_space_group_comment
;
The symmetry employed for this shelxl refinement is uniquely defined
by the following loop, which should always be used as a source of
symmetry information in preference to the above space-group names.
They are only intended as comments.
;
_shelx_estimated_absorpt_t_max 0.674
_shelx_estimated_absorpt_t_min 0.481
_olex2_refinement_description
;
1. Twinned data refinement
 Scales: 0.901(4)
 0.099(4)
2. Fixed Uiso
 At 1.2 times of:
  All C(H) groups, All C(H,H) groups
 At 1.5 times of:
  All C(H,H,H) groups
3.a Ternary CH refined with riding coordinates:
 C1(H1), C4(H4), C24(H24), C27(H27), C30(H30), C33(H33), C53(H53), C56(H56),
 C59(H59), C62(H62), C82(H82), C85(H85), C88(H88), C91(H91), C111(H111),
 C114(H114)
3.b Secondary CH2 refined with riding coordinates:
 C2(H2A,H2B), C31(H31A,H31B), C60(H60A,H60B), C89(H89A,H89B)
3.c Aromatic/amide H refined with riding coordinates:
 C8(H8), C9(H9), C10(H10), C14(H14), C15(H15), C20(H20), C21(H21), C22(H22),
 C37(H37), C38(H38), C39(H39), C43(H43), C44(H44), C49(H49), C50(H50), C51(H51),
  C66(H66), C67(H67), C68(H68), C72(H72), C73(H73), C78(H78), C79(H79),
 C80(H80), C95(H95), C96(H96), C97(H97), C101(H101), C102(H102), C107(H107),
 C108(H108), C109(H109)
3.d Idealised Me refined as rotating group:
 C5(H5A,H5B,H5C), C6(H6A,H6B,H6C), C17(H17A,H17B,H17C), C25(H25A,H25B,H25C),
 C26(H26A,H26B,H26C), C28(H28A,H28B,H28C), C29(H29A,H29B,H29C), C34(H34A,H34B,
 H34C), C35(H35A,H35B,H35C), C46(H46A,H46B,H46C), C54(H54A,H54B,H54C), C55(H55A,
 H55B,H55C), C57(H57A,H57B,H57C), C58(H58A,H58B,H58C), C63(H63A,H63B,H63C),
 C64(H64A,H64B,H64C), C75(H75A,H75B,H75C), C83(H83A,H83B,H83C), C84(H84A,H84B,
 H84C), C86(H86A,H86B,H86C), C87(H87A,H87B,H87C), C92(H92A,H92B,H92C), C93(H93A,
 H93B,H93C), C104(H10A,H10B,H10C), C112(H11A,H11B,H11C), C113(H11D,H11E,H11F),
 C115(H11G,H11H,H11I), C116(H11J,H11K,H11L)
;
_olex2_submission_special_instructions 'No special instructions were received'

loop_
_space_group_symop_operation_xyz
'x, y, z'

loop_
_atom_site_label
_atom_site_type_symbol
_atom_site_fract_x
_atom_site_fract_y
_atom_site_fract_z
_atom_site_U_iso_or_equiv
_atom_site_adp_type
_atom_site_occupancy
_atom_site_site_symmetry_order
_atom_site_calc_flag
_atom_site_refinement_flags_posn
_atom_site_refinement_flags_adp
_atom_site_refinement_flags_occupancy
_atom_site_disorder_assembly
_atom_site_disorder_group
Co1 Co 0.68092(4) 0.48752(3) 0.14303(3) 0.01977(11) Uani 1 1 d . . . . .
Cl1 Cl 0.60412(7) 0.58913(7) 0.05958(5) 0.02734(18) Uani 1 1 d . . . . .
O1 O 0.9962(2) 0.4747(2) 0.06491(18) 0.0300(6) Uani 1 1 d . . . . .
N1 N 0.8209(3) 0.4411(2) 0.09660(19) 0.0227(6) Uani 1 1 d . . . . .
C1 C 0.8424(3) 0.3605(3) 0.0316(2) 0.0257(7) Uani 1 1 d . . . . .
H1 H 0.848907 0.292025 0.054077 0.031 Uiso 1 1 calc R U . . .
N2 N 0.7600(3) 0.5519(2) 0.23805(18) 0.0219(6) Uani 1 1 d . . . . .
C2 C 0.9561(3) 0.3961(3) 0.0035(3) 0.0325(9) Uani 1 1 d . . . . .
H2A H 1.005925 0.337097 -0.001984 0.039 Uiso 1 1 calc R U . . .
H2B H 0.949797 0.425677 -0.048128 0.039 Uiso 1 1 calc R U . . .
N3 N 0.5841(2) 0.4371(2) 0.22419(18) 0.0210(6) Uani 1 1 d . . . . .
C3 C 0.9097(3) 0.4988(3) 0.1116(2) 0.0230(7) Uani 1 1 d . . . . .
C4 C 0.7518(3) 0.3501(3) -0.0317(2) 0.0296(7) Uani 1 1 d . . . . .
H4 H 0.735999 0.421547 -0.045905 0.035 Uiso 1 1 calc R U . . .
C5 C 0.7859(4) 0.2858(4) -0.1069(3) 0.0474(11) Uani 1 1 d . . . . .
H5A H 0.810337 0.218034 -0.093422 0.071 Uiso 1 1 calc R U . . .
H5B H 0.846118 0.322721 -0.131425 0.071 Uiso 1 1 calc R U . . .
H5C H 0.723178 0.275375 -0.144142 0.071 Uiso 1 1 calc R U . . .
C6 C 0.6465(4) 0.3028(3) 0.0001(3) 0.0351(9) Uani 1 1 d . . . . .
H6A H 0.660149 0.232822 0.015121 0.053 Uiso 1 1 calc R U . . .
H6B H 0.588550 0.298469 -0.040989 0.053 Uiso 1 1 calc R U . . .
H6C H 0.623338 0.346719 0.046663 0.053 Uiso 1 1 calc R U . . .
C7 C 0.9312(3) 0.5832(3) 0.1736(2) 0.0235(7) Uani 1 1 d . . . . .
C8 C 1.0292(3) 0.6441(3) 0.1728(3) 0.0304(8) Uani 1 1 d . . . . .
H8 H 1.075840 0.635068 0.128633 0.037 Uiso 1 1 calc R U . . .
C9 C 1.0588(3) 0.7173(3) 0.2358(3) 0.0332(9) Uani 1 1 d . . . . .
H9 H 1.123523 0.760052 0.233035 0.040 Uiso 1 1 calc R U . . .
C10 C 0.9952(3) 0.7283(3) 0.3023(3) 0.0297(8) Uani 1 1 d . . . . .
H10 H 1.018394 0.776308 0.345809 0.036 Uiso 1 1 calc R U . . .
C11 C 0.8967(3) 0.6695(3) 0.3065(2) 0.0256(8) Uani 1 1 d . . . . .
C12 C 0.8608(3) 0.6010(3) 0.2395(2) 0.0212(7) Uani 1 1 d . . . . .
C13 C 0.7001(3) 0.5534(3) 0.3044(2) 0.0219(7) Uani 1 1 d . . . . .
C14 C 0.7342(3) 0.6168(3) 0.3743(2) 0.0278(8) Uani 1 1 d . . . . .
H14 H 0.691335 0.617953 0.420581 0.033 Uiso 1 1 calc R U . . .
C15 C 0.8288(4) 0.6755(3) 0.3738(2) 0.0305(9) Uani 1 1 d . . . . .
H15 H 0.849955 0.721162 0.419181 0.037 Uiso 1 1 calc R U . . .
C16 C 0.6024(3) 0.4870(3) 0.2961(2) 0.0235(7) Uani 1 1 d . . . . .
C17 C 0.5296(4) 0.4746(4) 0.3650(3) 0.0356(9) Uani 1 1 d . . . . .
H17A H 0.467145 0.427215 0.348140 0.053 Uiso 1 1 calc R U . . .
H17B H 0.502704 0.542631 0.384648 0.053 Uiso 1 1 calc R U . . .
H17C H 0.571300 0.445930 0.407272 0.053 Uiso 1 1 calc R U . . .
C18 C 0.4928(3) 0.3624(3) 0.2098(2) 0.0239(7) Uani 1 1 d . . . . .
C19 C 0.3912(3) 0.3939(3) 0.1834(3) 0.0285(8) Uani 1 1 d . . . . .
C20 C 0.3080(3) 0.3171(3) 0.1652(3) 0.0369(10) Uani 1 1 d . . . . .
H20 H 0.238746 0.336333 0.145897 0.044 Uiso 1 1 calc R U . . .
C21 C 0.3254(4) 0.2140(4) 0.1748(3) 0.0444(11) Uani 1 1 d . . . . .
H21 H 0.267713 0.163125 0.162805 0.053 Uiso 1 1 calc R U . . .
C22 C 0.4257(4) 0.1844(3) 0.2017(3) 0.0404(10) Uani 1 1 d . . . . .
H22 H 0.436289 0.113168 0.208224 0.048 Uiso 1 1 calc R U . . .
C23 C 0.5126(4) 0.2578(3) 0.2197(2) 0.0303(8) Uani 1 1 d . . . . .
C24 C 0.3661(4) 0.5074(3) 0.1790(3) 0.0344(9) Uani 1 1 d . . . . .
H24 H 0.437032 0.548921 0.186551 0.041 Uiso 1 1 calc R U . . .
C25 C 0.3154(4) 0.5293(4) 0.0992(3) 0.0413(10) Uani 1 1 d . . . . .
H25A H 0.244693 0.490706 0.090803 0.062 Uiso 1 1 calc R U . . .
H25B H 0.364936 0.507082 0.056558 0.062 Uiso 1 1 calc R U . . .
H25C H 0.304007 0.604008 0.099224 0.062 Uiso 1 1 calc R U . . .
C26 C 0.2910(5) 0.5446(4) 0.2463(3) 0.0480(13) Uani 1 1 d . . . . .
H26A H 0.219107 0.508135 0.238692 0.072 Uiso 1 1 calc R U . . .
H26B H 0.282105 0.619731 0.246324 0.072 Uiso 1 1 calc R U . . .
H26C H 0.323711 0.529829 0.297115 0.072 Uiso 1 1 calc R U . . .
C27 C 0.6214(4) 0.2241(3) 0.2520(3) 0.0369(10) Uani 1 1 d . . . . .
H27 H 0.674826 0.285041 0.253985 0.044 Uiso 1 1 calc R U . . .
C28 C 0.6686(5) 0.1350(4) 0.1984(4) 0.0517(13) Uani 1 1 d . . . . .
H28A H 0.742455 0.121150 0.217583 0.077 Uiso 1 1 calc R U . . .
H28B H 0.672468 0.154704 0.144023 0.077 Uiso 1 1 calc R U . . .
H28C H 0.621097 0.072203 0.199242 0.077 Uiso 1 1 calc R U . . .
C29 C 0.6108(6) 0.1922(5) 0.3357(4) 0.0630(16) Uani 1 1 d . . . . .
H29A H 0.558393 0.132716 0.335431 0.095 Uiso 1 1 calc R U . . .
H29B H 0.584627 0.250664 0.370422 0.095 Uiso 1 1 calc R U . . .
H29C H 0.682601 0.172620 0.355197 0.095 Uiso 1 1 calc R U . . .
Co2 Co 0.40602(4) 0.49457(3) -0.35140(3) 0.02067(11) Uani 1 1 d . . . . .
Cl2 Cl 0.47876(9) 0.38420(7) -0.44330(6) 0.0341(2) Uani 1 1 d . . . . .
O2 O 0.0749(2) 0.4388(2) -0.37524(19) 0.0364(7) Uani 1 1 d . . . . .
N4 N 0.2477(3) 0.5069(2) -0.37380(18) 0.0243(6) Uani 1 1 d . . . . .
N5 N 0.3747(3) 0.4590(2) -0.24429(19) 0.0222(6) Uani 1 1 d . . . . .
N6 N 0.5180(2) 0.5884(2) -0.29180(18) 0.0202(6) Uani 1 1 d . . . . .
C30 C 0.1869(3) 0.5604(3) -0.4336(2) 0.0300(7) Uani 1 1 d . . . . .
H30 H 0.165391 0.629573 -0.408307 0.036 Uiso 1 1 calc R U . . .
C31 C 0.0838(4) 0.4905(4) -0.4471(3) 0.0405(10) Uani 1 1 d . . . . .
H31A H 0.018624 0.532021 -0.455289 0.049 Uiso 1 1 calc R U . . .
H31B H 0.091215 0.439305 -0.493777 0.049 Uiso 1 1 calc R U . . .
C32 C 0.1767(3) 0.4459(3) -0.3415(2) 0.0243(7) Uani 1 1 d . . . . .
C33 C 0.2476(3) 0.5780(3) -0.5089(2) 0.0314(7) Uani 1 1 d . . . . .
H33 H 0.268088 0.509046 -0.535183 0.038 Uiso 1 1 calc R U . . .
C34 C 0.1696(4) 0.6290(4) -0.5647(3) 0.0469(11) Uani 1 1 d . . . . .
H34A H 0.106486 0.581492 -0.579341 0.070 Uiso 1 1 calc R U . . .
H34B H 0.208666 0.644253 -0.612583 0.070 Uiso 1 1 calc R U . . .
H34C H 0.144097 0.693928 -0.537798 0.070 Uiso 1 1 calc R U . . .
C35 C 0.3514(4) 0.6463(3) -0.4924(3) 0.0374(9) Uani 1 1 d . . . . .
H35A H 0.332735 0.712763 -0.464095 0.056 Uiso 1 1 calc R U . . .
H35B H 0.385625 0.659157 -0.542643 0.056 Uiso 1 1 calc R U . . .
H35C H 0.402861 0.611009 -0.459896 0.056 Uiso 1 1 calc R U . . .
C36 C 0.1890(3) 0.3915(3) -0.2714(2) 0.0244(7) Uani 1 1 d . . . . .
C37 C 0.0989(3) 0.3313(3) -0.2473(3) 0.0312(9) Uani 1 1 d . . . . .
H37 H 0.035585 0.320076 -0.280950 0.037 Uiso 1 1 calc R U . . .
C38 C 0.1012(4) 0.2884(3) -0.1759(3) 0.0339(9) Uani 1 1 d . . . . .
H38 H 0.040244 0.246637 -0.161469 0.041 Uiso 1 1 calc R U . . .
C39 C 0.1916(4) 0.3056(3) -0.1247(3) 0.0328(9) Uani 1 1 d . . . . .
H39 H 0.191412 0.276812 -0.075186 0.039 Uiso 1 1 calc R U . . .
C40 C 0.2832(3) 0.3653(3) -0.1457(2) 0.0262(8) Uani 1 1 d . . . . .
C41 C 0.2843(3) 0.4053(3) -0.2206(2) 0.0226(7) Uani 1 1 d . . . . .
C42 C 0.4573(3) 0.4898(3) -0.1907(2) 0.0241(7) Uani 1 1 d . . . . .
C43 C 0.4592(4) 0.4539(3) -0.1151(2) 0.0284(8) Uani 1 1 d . . . . .
H43 H 0.517910 0.474624 -0.078750 0.034 Uiso 1 1 calc R U . . .
C44 C 0.3759(4) 0.3888(3) -0.0939(2) 0.0297(8) Uani 1 1 d . . . . .
H44 H 0.379819 0.359238 -0.044747 0.036 Uiso 1 1 calc R U . . .
C45 C 0.5369(3) 0.5626(3) -0.2188(2) 0.0235(7) Uani 1 1 d . . . . .
C46 C 0.6296(4) 0.6074(3) -0.1665(3) 0.0337(9) Uani 1 1 d . . . . .
H46A H 0.601955 0.629323 -0.113828 0.051 Uiso 1 1 calc R U . . .
H46B H 0.663153 0.667673 -0.189218 0.051 Uiso 1 1 calc R U . . .
H46C H 0.684540 0.554699 -0.161863 0.051 Uiso 1 1 calc R U . . .
C47 C 0.5838(3) 0.6674(3) -0.3247(2) 0.0220(7) Uani 1 1 d . . . . .
C48 C 0.5361(3) 0.7643(3) -0.3295(2) 0.0262(8) Uani 1 1 d . . . . .
C49 C 0.5957(4) 0.8400(3) -0.3659(3) 0.0319(9) Uani 1 1 d . . . . .
H49 H 0.565575 0.906408 -0.368958 0.038 Uiso 1 1 calc R U . . .
C50 C 0.6978(4) 0.8211(3) -0.3979(3) 0.0341(9) Uani 1 1 d . . . . .
H50 H 0.736235 0.873375 -0.423606 0.041 Uiso 1 1 calc R U . . .
C51 C 0.7429(3) 0.7257(3) -0.3921(3) 0.0294(8) Uani 1 1 d . . . . .
H51 H 0.813340 0.713202 -0.413231 0.035 Uiso 1 1 calc R U . . .
C52 C 0.6873(3) 0.6468(3) -0.3557(2) 0.0236(7) Uani 1 1 d . . . . .
C53 C 0.4250(3) 0.7875(3) -0.2941(3) 0.0318(9) Uani 1 1 d . . . . .
H53 H 0.377433 0.722558 -0.303447 0.038 Uiso 1 1 calc R U . . .
C54 C 0.3663(4) 0.8738(4) -0.3318(3) 0.0447(11) Uani 1 1 d . . . . .
H54A H 0.401986 0.941383 -0.313723 0.067 Uiso 1 1 calc R U . . .
H54B H 0.289277 0.873378 -0.316153 0.067 Uiso 1 1 calc R U . . .
H54C H 0.370003 0.862050 -0.389577 0.067 Uiso 1 1 calc R U . . .
C55 C 0.4352(4) 0.8149(4) -0.2045(3) 0.0408(10) Uani 1 1 d . . . . .
H55A H 0.465399 0.756265 -0.179689 0.061 Uiso 1 1 calc R U . . .
H55B H 0.362591 0.829347 -0.183271 0.061 Uiso 1 1 calc R U . . .
H55C H 0.484260 0.876593 -0.193244 0.061 Uiso 1 1 calc R U . . .
C56 C 0.7432(3) 0.5443(3) -0.3516(2) 0.0274(8) Uani 1 1 d . . . . .
H56 H 0.692897 0.495931 -0.325203 0.033 Uiso 1 1 calc R U . . .
C57 C 0.7662(4) 0.4945(3) -0.4350(3) 0.0342(9) Uani 1 1 d . . . . .
H57A H 0.811927 0.542711 -0.462843 0.051 Uiso 1 1 calc R U . . .
H57B H 0.696587 0.479059 -0.464345 0.051 Uiso 1 1 calc R U . . .
H57C H 0.804684 0.429802 -0.431106 0.051 Uiso 1 1 calc R U . . .
C58 C 0.8498(4) 0.5601(4) -0.3028(3) 0.0385(10) Uani 1 1 d . . . . .
H58A H 0.879399 0.492216 -0.294933 0.058 Uiso 1 1 calc R U . . .
H58B H 0.835283 0.597341 -0.251264 0.058 Uiso 1 1 calc R U . . .
H58C H 0.903136 0.600884 -0.330945 0.058 Uiso 1 1 calc R U . . .
Co3 Co 0.88783(4) 0.99729(3) -0.58061(3) 0.02031(11) Uani 1 1 d . . . . .
Cl3 Cl 0.96625(8) 0.89737(7) -0.49637(5) 0.02909(19) Uani 1 1 d . . . . .
O3 O 0.5710(2) 1.0067(2) -0.50154(17) 0.0295(6) Uani 1 1 d . . . . .
N7 N 0.7479(3) 1.0372(2) -0.52958(19) 0.0232(6) Uani 1 1 d . . . . .
N8 N 0.8077(3) 0.9395(2) -0.67595(18) 0.0211(6) Uani 1 1 d . . . . .
N9 N 0.9851(3) 1.0528(2) -0.66008(18) 0.0215(6) Uani 1 1 d . . . . .
C59 C 0.7320(3) 1.0949(3) -0.4508(2) 0.0273(7) Uani 1 1 d . . . . .
H59 H 0.759168 1.051585 -0.409113 0.033 Uiso 1 1 calc R U . . .
C60 C 0.6067(4) 1.0958(3) -0.4470(3) 0.0341(9) Uani 1 1 d . . . . .
H60A H 0.581540 1.087654 -0.392695 0.041 Uiso 1 1 calc R U . . .
H60B H 0.578910 1.161261 -0.464437 0.041 Uiso 1 1 calc R U . . .
C61 C 0.6567(3) 0.9851(3) -0.5493(2) 0.0234(7) Uani 1 1 d . . . . .
C62 C 0.7897(3) 1.2025(3) -0.4376(2) 0.0293(7) Uani 1 1 d . . . . .
H62 H 0.758174 1.248184 -0.476019 0.035 Uiso 1 1 calc R U . . .
C63 C 0.7661(4) 1.2484(3) -0.3533(3) 0.0485(12) Uani 1 1 d . . . . .
H63A H 0.782007 1.197211 -0.315861 0.073 Uiso 1 1 calc R U . . .
H63B H 0.688631 1.265767 -0.349989 0.073 Uiso 1 1 calc R U . . .
H63C H 0.812493 1.311443 -0.340161 0.073 Uiso 1 1 calc R U . . .
C64 C 0.9127(4) 1.1983(3) -0.4493(3) 0.0374(10) Uani 1 1 d . . . . .
H64A H 0.943861 1.150740 -0.413855 0.056 Uiso 1 1 calc R U . . .
H64B H 0.946658 1.268106 -0.437113 0.056 Uiso 1 1 calc R U . . .
H64C H 0.926889 1.173408 -0.504375 0.056 Uiso 1 1 calc R U . . .
C65 C 0.6341(3) 0.9065(3) -0.6152(2) 0.0231(7) Uani 1 1 d . . . . .
C66 C 0.5356(3) 0.8471(3) -0.6165(3) 0.0293(8) Uani 1 1 d . . . . .
H66 H 0.487244 0.856219 -0.573290 0.035 Uiso 1 1 calc R U . . .
C67 C 0.5077(3) 0.7748(3) -0.6804(3) 0.0320(9) Uani 1 1 d . . . . .
H67 H 0.442670 0.732195 -0.678756 0.038 Uiso 1 1 calc R U . . .
C68 C 0.5726(3) 0.7639(3) -0.7458(3) 0.0293(8) Uani 1 1 d . . . . .
H68 H 0.550206 0.716564 -0.789975 0.035 Uiso 1 1 calc R U . . .
C69 C 0.6725(3) 0.8229(3) -0.7478(2) 0.0243(7) Uani 1 1 d . . . . .
C70 C 0.7068(3) 0.8903(3) -0.6797(2) 0.0219(7) Uani 1 1 d . . . . .
C71 C 0.8695(3) 0.9400(3) -0.7427(2) 0.0226(7) Uani 1 1 d . . . . .
C72 C 0.8361(3) 0.8783(3) -0.8133(2) 0.0266(8) Uani 1 1 d . . . . .
H72 H 0.879613 0.879032 -0.859177 0.032 Uiso 1 1 calc R U . . .
C73 C 0.7416(3) 0.8179(3) -0.8154(2) 0.0260(8) Uani 1 1 d . . . . .
H73 H 0.721691 0.772921 -0.861375 0.031 Uiso 1 1 calc R U . . .
C74 C 0.9669(3) 1.0056(3) -0.7321(2) 0.0229(7) Uani 1 1 d . . . . .
C75 C 1.0394(4) 1.0184(4) -0.8015(3) 0.0346(9) Uani 1 1 d . . . . .
H75A H 1.068780 0.951021 -0.820059 0.052 Uiso 1 1 calc R U . . .
H75B H 1.100232 1.068112 -0.785338 0.052 Uiso 1 1 calc R U . . .
H75C H 0.996567 1.044491 -0.844410 0.052 Uiso 1 1 calc R U . . .
C76 C 1.0756(3) 1.1267(3) -0.6443(2) 0.0232(7) Uani 1 1 d . . . . .
C77 C 1.0587(3) 1.2325(3) -0.6512(2) 0.0264(8) Uani 1 1 d . . . . .
C78 C 1.1455(4) 1.3041(3) -0.6316(3) 0.0332(9) Uani 1 1 d . . . . .
H78 H 1.135981 1.375615 -0.637533 0.040 Uiso 1 1 calc R U . . .
C79 C 1.2454(4) 1.2733(3) -0.6036(3) 0.0395(10) Uani 1 1 d . . . . .
H79 H 1.302683 1.323572 -0.588565 0.047 Uiso 1 1 calc R U . . .
C80 C 1.2613(4) 1.1689(3) -0.5977(3) 0.0367(10) Uani 1 1 d . . . . .
H80 H 1.330328 1.148097 -0.579137 0.044 Uiso 1 1 calc R U . . .
C81 C 1.1778(3) 1.0929(3) -0.6184(3) 0.0274(8) Uani 1 1 d . . . . .
C82 C 0.9499(4) 1.2695(3) -0.6820(3) 0.0346(9) Uani 1 1 d . . . . .
H82 H 0.894588 1.210209 -0.682284 0.041 Uiso 1 1 calc R U . . .
C83 C 0.9609(6) 1.2969(5) -0.7677(4) 0.0654(17) Uani 1 1 d . . . . .
H83A H 1.012844 1.356498 -0.769017 0.098 Uiso 1 1 calc R U . . .
H83B H 0.889080 1.314751 -0.788221 0.098 Uiso 1 1 calc R U . . .
H83C H 0.987880 1.237033 -0.800451 0.098 Uiso 1 1 calc R U . . .
C84 C 0.9055(4) 1.3612(4) -0.6314(4) 0.0481(12) Uani 1 1 d . . . . .
H84A H 0.896760 1.342881 -0.576980 0.072 Uiso 1 1 calc R U . . .
H84B H 0.834107 1.378562 -0.653060 0.072 Uiso 1 1 calc R U . . .
H84C H 0.956899 1.421397 -0.631424 0.072 Uiso 1 1 calc R U . . .
C85 C 1.2023(4) 0.9791(3) -0.6167(3) 0.0332(9) Uani 1 1 d . . . . .
H85 H 1.131255 0.937927 -0.625033 0.040 Uiso 1 1 calc R U . . .
C86 C 1.2769(4) 0.9449(4) -0.6854(3) 0.0466(12) Uani 1 1 d . . . . .
H86A H 1.244587 0.963621 -0.735182 0.070 Uiso 1 1 calc R U . . .
H86B H 1.284453 0.869349 -0.688280 0.070 Uiso 1 1 calc R U . . .
H86C H 1.349429 0.979909 -0.676531 0.070 Uiso 1 1 calc R U . . .
C87 C 1.2530(4) 0.9530(4) -0.5397(3) 0.0417(10) Uani 1 1 d . . . . .
H87A H 1.321354 0.994754 -0.528714 0.063 Uiso 1 1 calc R U . . .
H87B H 1.268969 0.878888 -0.543519 0.063 Uiso 1 1 calc R U . . .
H87C H 1.201798 0.968427 -0.496665 0.063 Uiso 1 1 calc R U . . .
Co4 Co 0.15495(4) 1.01217(3) -0.08640(3) 0.02078(11) Uani 1 1 d . . . . .
Cl4 Cl 0.08230(9) 1.12080(7) 0.00709(6) 0.0345(2) Uani 1 1 d . . . . .
O4 O 0.4844(2) 1.0854(3) -0.05984(19) 0.0411(7) Uani 1 1 d . . . . .
N10 N 0.3145(3) 1.0126(2) -0.05955(19) 0.0254(6) Uani 1 1 d . . . . .
N11 N 0.1881(3) 1.0412(2) -0.19466(18) 0.0214(6) Uani 1 1 d . . . . .
N12 N 0.0474(2) 0.9134(2) -0.14326(18) 0.0213(6) Uani 1 1 d . . . . .
C88 C 0.3656(3) 0.9906(3) 0.0175(2) 0.0329(8) Uani 1 1 d . . . . .
H88 H 0.335589 1.038266 0.061053 0.040 Uiso 1 1 calc R U . . .
C89 C 0.4864(4) 1.0215(5) 0.0059(4) 0.0589(15) Uani 1 1 d . . . . .
H89A H 0.518144 1.061424 0.054229 0.071 Uiso 1 1 calc R U . . .
H89B H 0.529948 0.959195 -0.006713 0.071 Uiso 1 1 calc R U . . .
C90 C 0.3851(3) 1.0672(3) -0.0961(3) 0.0285(8) Uani 1 1 d . . . . .
C91 C 0.3462(3) 0.8789(3) 0.0359(2) 0.0387(9) Uani 1 1 d . . . . .
H91 H 0.365925 0.831524 -0.011294 0.046 Uiso 1 1 calc R U . . .
C92 C 0.4165(5) 0.8551(5) 0.1065(4) 0.0645(16) Uani 1 1 d . . . . .
H92A H 0.399905 0.902942 0.152707 0.097 Uiso 1 1 calc R U . . .
H92B H 0.494302 0.863627 0.094082 0.097 Uiso 1 1 calc R U . . .
H92C H 0.400543 0.783232 0.118350 0.097 Uiso 1 1 calc R U . . .
C93 C 0.2256(4) 0.8575(4) 0.0545(3) 0.0457(11) Uani 1 1 d . . . . .
H93A H 0.206875 0.899906 0.102994 0.069 Uiso 1 1 calc R U . . .
H93B H 0.213677 0.783606 0.062001 0.069 Uiso 1 1 calc R U . . .
H93C H 0.179065 0.875245 0.010387 0.069 Uiso 1 1 calc R U . . .
C94 C 0.3730(3) 1.1110(3) -0.1721(2) 0.0269(8) Uani 1 1 d . . . . .
C95 C 0.4626(3) 1.1685(3) -0.1990(3) 0.0326(9) Uani 1 1 d . . . . .
H95 H 0.527450 1.179798 -0.166872 0.039 Uiso 1 1 calc R U . . .
C96 C 0.4576(4) 1.2089(3) -0.2717(3) 0.0367(10) Uani 1 1 d . . . . .
H96 H 0.517427 1.250529 -0.287915 0.044 Uiso 1 1 calc R U . . .
C97 C 0.3666(4) 1.1891(3) -0.3205(3) 0.0339(9) Uani 1 1 d . . . . .
H97 H 0.365099 1.215957 -0.370817 0.041 Uiso 1 1 calc R U . . .
C98 C 0.2762(3) 1.1304(3) -0.2976(2) 0.0276(8) Uani 1 1 d . . . . .
C99 C 0.2771(3) 1.0936(3) -0.2202(2) 0.0237(7) Uani 1 1 d . . . . .
C100 C 0.1050(3) 1.0064(3) -0.2472(2) 0.0228(7) Uani 1 1 d . . . . .
C101 C 0.1015(4) 1.0391(3) -0.3248(2) 0.0291(8) Uani 1 1 d . . . . .
H101 H 0.042494 1.016156 -0.360367 0.035 Uiso 1 1 calc R U . . .
C102 C 0.1826(4) 1.1031(3) -0.3478(2) 0.0318(9) Uani 1 1 d . . . . .
H102 H 0.177203 1.130166 -0.397906 0.038 Uiso 1 1 calc R U . . .
C103 C 0.0274(3) 0.9346(3) -0.2171(2) 0.0233(7) Uani 1 1 d . . . . .
C104 C -0.0649(4) 0.8864(3) -0.2695(3) 0.0332(9) Uani 1 1 d . . . . .
H10A H -0.119560 0.938550 -0.276913 0.050 Uiso 1 1 calc R U . . .
H10B H -0.099258 0.828029 -0.244775 0.050 Uiso 1 1 calc R U . . .
H10C H -0.036151 0.860991 -0.321072 0.050 Uiso 1 1 calc R U . . .
C105 C -0.0175(3) 0.8348(3) -0.1085(2) 0.0214(7) Uani 1 1 d . . . . .
C106 C 0.0308(3) 0.7385(3) -0.1015(2) 0.0253(7) Uani 1 1 d . . . . .
C107 C -0.0276(4) 0.6630(3) -0.0641(3) 0.0359(9) Uani 1 1 d . . . . .
H107 H 0.004047 0.597840 -0.058564 0.043 Uiso 1 1 calc R U . . .
C108 C -0.1311(4) 0.6816(3) -0.0347(3) 0.0364(10) Uani 1 1 d . . . . .
H108 H -0.170101 0.629077 -0.009747 0.044 Uiso 1 1 calc R U . . .
C109 C -0.1774(4) 0.7757(3) -0.0417(3) 0.0325(9) Uani 1 1 d . . . . .
H109 H -0.248362 0.787391 -0.021192 0.039 Uiso 1 1 calc R U . . .
C110 C -0.1222(3) 0.8549(3) -0.0783(2) 0.0250(7) Uani 1 1 d . . . . .
C111 C 0.1429(4) 0.7156(3) -0.1367(3) 0.0309(8) Uani 1 1 d . . . . .
H111 H 0.188940 0.781696 -0.129905 0.037 Uiso 1 1 calc R U . . .
C112 C 0.1312(4) 0.6824(4) -0.2256(3) 0.0419(11) Uani 1 1 d . . . . .
H11A H 0.203933 0.670168 -0.247509 0.063 Uiso 1 1 calc R U . . .
H11B H 0.096865 0.737559 -0.252214 0.063 Uiso 1 1 calc R U . . .
H11C H 0.085274 0.618227 -0.234139 0.063 Uiso 1 1 calc R U . . .
C113 C 0.2037(4) 0.6338(4) -0.0966(3) 0.0480(12) Uani 1 1 d . . . . .
H11D H 0.166693 0.565495 -0.109714 0.072 Uiso 1 1 calc R U . . .
H11E H 0.204219 0.651079 -0.039039 0.072 Uiso 1 1 calc R U . . .
H11F H 0.279314 0.632000 -0.115067 0.072 Uiso 1 1 calc R U . . .
C114 C -0.1771(3) 0.9579(3) -0.0834(3) 0.0313(9) Uani 1 1 d . . . . .
H114 H -0.125923 1.005273 -0.110051 0.038 Uiso 1 1 calc R U . . .
C115 C -0.2001(4) 1.0097(4) -0.0005(3) 0.0394(10) Uani 1 1 d . . . . .
H11G H -0.245848 0.962203 0.028004 0.059 Uiso 1 1 calc R U . . .
H11H H -0.238663 1.074146 -0.005337 0.059 Uiso 1 1 calc R U . . .
H11I H -0.130539 1.025789 0.028690 0.059 Uiso 1 1 calc R U . . .
C116 C -0.2847(4) 0.9424(5) -0.1336(3) 0.0482(12) Uani 1 1 d . . . . .
H11J H -0.268157 0.914071 -0.187535 0.072 Uiso 1 1 calc R U . . .
H11K H -0.319320 1.009427 -0.135375 0.072 Uiso 1 1 calc R U . . .
H11L H -0.334847 0.893718 -0.109668 0.072 Uiso 1 1 calc R U . . .

loop_
_atom_site_aniso_label
_atom_site_aniso_U_11
_atom_site_aniso_U_22
_atom_site_aniso_U_33
_atom_site_aniso_U_23
_atom_site_aniso_U_13
_atom_site_aniso_U_12
Co1 0.0177(2) 0.0234(2) 0.0179(2) 0.00086(18) 0.00149(19) -0.00037(18)
Cl1 0.0289(5) 0.0307(4) 0.0225(4) 0.0029(3) -0.0009(3) 0.0022(3)
O1 0.0212(13) 0.0306(13) 0.0368(16) -0.0049(11) 0.0080(11) -0.0017(10)
N1 0.0223(15) 0.0230(13) 0.0225(15) -0.0007(11) 0.0038(11) 0.0007(11)
C1 0.0295(17) 0.0199(15) 0.0274(17) -0.0015(12) 0.0076(13) 0.0007(12)
N2 0.0211(15) 0.0243(14) 0.0201(15) 0.0014(11) 0.0000(12) 0.0015(11)
C2 0.030(2) 0.0300(19) 0.035(2) -0.0066(16) 0.0103(17) -0.0040(15)
N3 0.0185(15) 0.0243(14) 0.0202(15) 0.0017(11) 0.0016(11) 0.0002(11)
C3 0.0220(18) 0.0217(16) 0.0258(18) 0.0039(13) 0.0035(14) 0.0023(13)
C4 0.0344(18) 0.0278(17) 0.0255(16) -0.0031(13) 0.0036(13) 0.0002(13)
C5 0.055(3) 0.055(3) 0.029(2) -0.0128(19) 0.0073(18) -0.003(2)
C6 0.031(2) 0.033(2) 0.039(2) -0.0057(16) -0.0027(17) -0.0027(16)
C7 0.0171(17) 0.0235(16) 0.030(2) 0.0030(14) -0.0021(14) -0.0001(13)
C8 0.0207(19) 0.0273(18) 0.043(2) -0.0001(16) 0.0012(16) -0.0004(14)
C9 0.024(2) 0.0291(18) 0.046(3) 0.0018(17) -0.0055(17) -0.0027(15)
C10 0.030(2) 0.0216(16) 0.036(2) 0.0005(14) -0.0130(17) -0.0014(14)
C11 0.029(2) 0.0220(16) 0.0254(19) 0.0015(14) -0.0075(15) 0.0021(14)
C12 0.0209(18) 0.0192(15) 0.0231(18) 0.0008(13) -0.0052(14) 0.0014(12)
C13 0.0236(18) 0.0230(16) 0.0189(17) 0.0009(13) -0.0024(14) 0.0035(13)
C14 0.035(2) 0.0273(17) 0.0209(19) 0.0010(14) -0.0001(16) 0.0015(15)
C15 0.041(2) 0.0257(18) 0.0236(19) -0.0016(14) -0.0095(17) -0.0001(16)
C16 0.0266(19) 0.0239(16) 0.0204(18) 0.0030(13) 0.0023(14) 0.0021(13)
C17 0.037(2) 0.045(2) 0.023(2) -0.0010(16) 0.0074(17) -0.0069(18)
C18 0.0235(19) 0.0270(17) 0.0207(18) 0.0000(13) 0.0036(14) -0.0029(14)
C19 0.0229(19) 0.0298(18) 0.032(2) -0.0022(15) 0.0039(15) 0.0001(14)
C20 0.019(2) 0.040(2) 0.049(3) -0.0052(19) 0.0035(18) -0.0032(16)
C21 0.030(2) 0.041(2) 0.060(3) -0.007(2) 0.008(2) -0.0129(18)
C22 0.040(2) 0.0258(19) 0.055(3) 0.0036(18) 0.007(2) -0.0054(17)
C23 0.033(2) 0.0276(18) 0.030(2) 0.0039(15) 0.0062(16) -0.0035(15)
C24 0.023(2) 0.037(2) 0.042(3) 0.0002(18) -0.0014(18) 0.0037(16)
C25 0.038(3) 0.046(2) 0.041(3) 0.0040(19) 0.001(2) 0.0060(19)
C26 0.052(3) 0.050(3) 0.041(3) -0.008(2) -0.005(2) 0.021(2)
C27 0.042(2) 0.0276(19) 0.042(2) 0.0081(17) -0.0062(19) 0.0032(17)
C28 0.048(3) 0.046(3) 0.060(3) -0.003(2) -0.010(2) 0.015(2)
C29 0.083(4) 0.066(4) 0.043(3) 0.016(3) -0.008(3) 0.019(3)
Co2 0.0188(3) 0.0239(2) 0.0189(2) 0.00068(18) 0.00134(19) -0.00207(18)
Cl2 0.0384(5) 0.0341(5) 0.0291(5) -0.0009(4) 0.0096(4) -0.0007(4)
O2 0.0205(13) 0.0540(17) 0.0343(15) 0.0033(13) -0.0002(11) -0.0025(11)
N4 0.0231(15) 0.0281(14) 0.0212(14) -0.0005(11) 0.0008(11) 0.0008(11)
N5 0.0227(16) 0.0220(13) 0.0218(15) 0.0010(11) 0.0043(12) -0.0012(11)
N6 0.0183(15) 0.0206(13) 0.0216(15) 0.0021(11) 0.0001(11) -0.0002(10)
C30 0.0283(17) 0.0383(19) 0.0239(16) 0.0022(14) -0.0017(13) 0.0107(14)
C31 0.027(2) 0.064(3) 0.031(2) 0.0076(19) -0.0027(17) 0.0018(19)
C32 0.0179(17) 0.0282(17) 0.0251(18) -0.0062(13) 0.0010(13) 0.0007(13)
C33 0.0386(19) 0.0317(18) 0.0241(17) 0.0010(14) 0.0018(14) 0.0065(14)
C34 0.054(3) 0.059(3) 0.029(2) 0.0085(19) -0.0048(19) 0.014(2)
C35 0.043(2) 0.041(2) 0.029(2) 0.0074(17) 0.0031(17) -0.0020(18)
C36 0.0169(17) 0.0243(16) 0.031(2) -0.0042(14) 0.0082(14) -0.0012(12)
C37 0.027(2) 0.0247(17) 0.041(2) -0.0025(15) 0.0102(17) -0.0022(14)
C38 0.027(2) 0.0265(18) 0.048(3) 0.0008(16) 0.0162(18) -0.0003(15)
C39 0.037(2) 0.0268(18) 0.035(2) 0.0042(15) 0.0194(18) 0.0033(15)
C40 0.031(2) 0.0194(16) 0.0280(19) -0.0013(13) 0.0078(15) 0.0024(13)
C41 0.0241(19) 0.0196(15) 0.0236(18) -0.0024(13) 0.0100(14) 0.0008(13)
C42 0.0250(19) 0.0257(16) 0.0214(18) 0.0008(13) 0.0021(14) -0.0011(14)
C43 0.034(2) 0.0286(17) 0.0226(19) 0.0010(14) -0.0014(15) 0.0016(15)
C44 0.039(2) 0.0283(18) 0.0221(19) 0.0051(14) 0.0071(16) 0.0007(15)
C45 0.0230(19) 0.0230(16) 0.0243(19) 0.0009(13) 0.0000(14) -0.0004(13)
C46 0.033(2) 0.039(2) 0.028(2) 0.0048(16) -0.0060(17) -0.0116(17)
C47 0.0212(18) 0.0220(16) 0.0225(17) 0.0020(13) -0.0009(13) -0.0040(13)
C48 0.0279(19) 0.0238(16) 0.0266(19) 0.0006(13) -0.0001(15) 0.0005(14)
C49 0.036(2) 0.0226(17) 0.038(2) 0.0076(15) 0.0038(17) 0.0011(15)
C50 0.035(2) 0.0294(19) 0.038(2) 0.0091(16) 0.0062(18) -0.0076(16)
C51 0.0226(19) 0.0299(19) 0.035(2) 0.0040(15) 0.0055(16) -0.0046(14)
C52 0.0231(19) 0.0207(16) 0.0266(19) 0.0005(13) 0.0000(14) -0.0019(13)
C53 0.0227(19) 0.0273(18) 0.044(2) -0.0033(16) 0.0044(16) 0.0028(14)
C54 0.043(3) 0.039(2) 0.052(3) -0.002(2) 0.001(2) 0.0175(19)
C55 0.039(3) 0.042(2) 0.040(2) -0.0035(18) 0.0128(19) 0.0044(18)
C56 0.0230(19) 0.0263(17) 0.033(2) 0.0008(15) 0.0045(15) 0.0034(14)
C57 0.029(2) 0.032(2) 0.041(2) -0.0016(17) 0.0054(18) 0.0059(16)
C58 0.029(2) 0.045(2) 0.041(3) 0.0007(19) -0.0038(19) 0.0077(18)
Co3 0.0189(3) 0.0237(2) 0.0180(3) 0.00040(18) 0.00156(19) -0.00071(18)
Cl3 0.0314(5) 0.0325(4) 0.0233(4) 0.0036(3) -0.0025(4) 0.0005(3)
O3 0.0269(14) 0.0284(13) 0.0324(15) -0.0027(11) 0.0101(11) -0.0002(10)
N7 0.0271(16) 0.0206(13) 0.0215(15) -0.0010(11) 0.0041(12) 0.0020(11)
N8 0.0197(15) 0.0229(14) 0.0203(15) 0.0004(11) 0.0003(12) 0.0003(11)
N9 0.0209(16) 0.0233(14) 0.0205(15) 0.0029(11) 0.0011(12) 0.0002(11)
C59 0.0341(18) 0.0232(16) 0.0242(16) -0.0010(13) 0.0103(13) 0.0005(13)
C60 0.036(2) 0.0265(18) 0.039(2) -0.0035(16) 0.0158(18) 0.0013(16)
C61 0.0208(18) 0.0238(16) 0.0265(19) 0.0061(14) 0.0038(14) 0.0028(13)
C62 0.0365(19) 0.0225(16) 0.0283(17) -0.0007(13) 0.0023(14) -0.0001(13)
C63 0.064(3) 0.034(2) 0.044(3) -0.0125(18) 0.018(2) -0.010(2)
C64 0.033(2) 0.033(2) 0.044(2) -0.0035(17) 0.0015(18) -0.0048(16)
C65 0.0221(18) 0.0208(16) 0.0263(19) 0.0011(13) 0.0007(14) 0.0026(13)
C66 0.0221(19) 0.0307(18) 0.035(2) 0.0044(15) 0.0028(16) 0.0014(14)
C67 0.0220(19) 0.0276(18) 0.045(2) 0.0010(16) -0.0028(17) -0.0045(14)
C68 0.027(2) 0.0263(17) 0.034(2) 0.0022(15) -0.0075(16) -0.0017(14)
C69 0.0249(19) 0.0224(16) 0.0254(19) 0.0017(13) -0.0046(15) 0.0014(13)
C70 0.0210(18) 0.0202(15) 0.0247(18) 0.0027(13) -0.0003(14) 0.0026(12)
C71 0.0242(18) 0.0225(16) 0.0216(18) 0.0034(13) 0.0026(14) 0.0058(13)
C72 0.030(2) 0.0315(18) 0.0180(18) 0.0015(14) 0.0005(15) 0.0046(15)
C73 0.030(2) 0.0269(17) 0.0208(18) -0.0023(14) -0.0024(15) 0.0038(14)
C74 0.0221(18) 0.0269(17) 0.0198(17) 0.0017(13) 0.0033(14) 0.0020(13)
C75 0.033(2) 0.049(2) 0.022(2) 0.0034(17) 0.0084(17) -0.0075(18)
C76 0.0206(18) 0.0275(17) 0.0213(18) 0.0019(13) 0.0065(14) -0.0023(13)
C77 0.0258(19) 0.0265(17) 0.0269(19) 0.0029(14) 0.0008(15) -0.0002(14)
C78 0.034(2) 0.0264(18) 0.039(2) 0.0026(16) 0.0011(17) -0.0046(15)
C79 0.025(2) 0.035(2) 0.056(3) -0.0039(19) 0.0009(19) -0.0094(16)
C80 0.022(2) 0.037(2) 0.050(3) -0.0021(18) -0.0020(18) -0.0013(16)
C81 0.0191(18) 0.0307(18) 0.032(2) 0.0010(15) 0.0033(15) -0.0005(14)
C82 0.034(2) 0.0287(19) 0.042(2) 0.0072(16) -0.0097(18) -0.0003(16)
C83 0.081(4) 0.071(4) 0.048(3) 0.018(3) -0.012(3) 0.024(3)
C84 0.043(3) 0.043(3) 0.059(3) 0.004(2) -0.004(2) 0.015(2)
C85 0.023(2) 0.031(2) 0.045(3) 0.0003(17) -0.0010(18) 0.0028(15)
C86 0.043(3) 0.050(3) 0.047(3) -0.005(2) 0.002(2) 0.016(2)
C87 0.035(2) 0.043(2) 0.049(3) 0.009(2) 0.001(2) 0.0057(18)
Co4 0.0187(3) 0.0242(2) 0.0189(2) 0.00004(18) 0.00250(19) -0.00198(18)
Cl4 0.0404(6) 0.0332(4) 0.0292(5) -0.0016(4) 0.0129(4) -0.0005(4)
O4 0.0219(14) 0.0610(19) 0.0386(17) 0.0016(14) -0.0042(12) -0.0111(12)
N10 0.0210(15) 0.0312(15) 0.0230(15) -0.0024(11) -0.0007(11) -0.0008(11)
N11 0.0227(16) 0.0213(13) 0.0199(15) 0.0004(11) 0.0031(12) -0.0016(11)
N12 0.0204(15) 0.0212(13) 0.0219(15) 0.0010(11) 0.0026(12) -0.0026(11)
C88 0.0234(17) 0.050(2) 0.0235(17) -0.0030(15) -0.0039(13) 0.0007(15)
C89 0.028(2) 0.100(4) 0.050(3) 0.022(3) -0.009(2) -0.015(2)
C90 0.0207(18) 0.0301(18) 0.033(2) -0.0066(15) 0.0019(15) -0.0011(14)
C91 0.041(2) 0.048(2) 0.0275(18) 0.0029(16) -0.0010(16) 0.0137(17)
C92 0.058(3) 0.082(4) 0.056(3) 0.025(3) -0.020(3) 0.003(3)
C93 0.052(3) 0.044(2) 0.041(3) 0.008(2) 0.004(2) 0.002(2)
C94 0.030(2) 0.0201(16) 0.029(2) -0.0041(13) 0.0085(16) -0.0006(14)
C95 0.0224(19) 0.0296(18) 0.044(2) -0.0054(16) 0.0118(17) -0.0036(14)
C96 0.034(2) 0.0292(19) 0.047(3) 0.0018(17) 0.0241(19) -0.0032(16)
C97 0.041(2) 0.0250(18) 0.037(2) 0.0030(16) 0.0198(18) 0.0017(16)
C98 0.035(2) 0.0212(16) 0.028(2) 0.0044(14) 0.0144(16) 0.0037(14)
C99 0.0240(19) 0.0192(15) 0.0276(19) -0.0015(13) 0.0082(15) 0.0002(13)
C100 0.0259(19) 0.0229(16) 0.0192(18) -0.0001(13) 0.0021(14) 0.0002(13)
C101 0.035(2) 0.0290(18) 0.0239(19) 0.0036(15) -0.0005(16) 0.0011(15)
C102 0.044(2) 0.0295(19) 0.0228(19) 0.0061(15) 0.0064(17) 0.0029(16)
C103 0.0238(19) 0.0237(16) 0.0216(18) -0.0011(13) 0.0013(14) -0.0007(13)
C104 0.032(2) 0.040(2) 0.026(2) 0.0029(16) -0.0020(17) -0.0101(17)
C105 0.0190(17) 0.0237(16) 0.0210(17) 0.0010(13) 0.0006(13) -0.0026(13)
C106 0.0232(18) 0.0237(16) 0.0290(19) 0.0019(14) 0.0029(14) -0.0014(13)
C107 0.039(2) 0.0261(18) 0.043(2) 0.0079(16) 0.0032(19) -0.0012(16)
C108 0.036(2) 0.032(2) 0.042(2) 0.0097(17) 0.0079(19) -0.0082(17)
C109 0.026(2) 0.040(2) 0.031(2) 0.0039(16) 0.0065(16) -0.0044(16)
C110 0.0180(18) 0.0313(18) 0.0256(19) 0.0020(14) 0.0016(14) 0.0001(13)
C111 0.030(2) 0.0252(17) 0.037(2) -0.0013(15) 0.0046(16) 0.0032(14)
C112 0.036(2) 0.045(2) 0.044(3) -0.0075(19) 0.012(2) 0.0033(19)
C113 0.043(3) 0.042(2) 0.060(3) 0.002(2) 0.003(2) 0.017(2)
C114 0.024(2) 0.034(2) 0.037(2) 0.0080(16) 0.0041(16) 0.0068(15)
C115 0.033(2) 0.041(2) 0.044(3) -0.0010(19) 0.0084(19) 0.0051(18)
C116 0.031(3) 0.068(3) 0.048(3) 0.010(2) -0.001(2) 0.014(2)

loop_
_atom_type_symbol
_atom_type_description
_atom_type_scat_dispersion_real
_atom_type_scat_dispersion_imag
_atom_type_scat_source
C C 0.0137 0.0067 'International Tables Vol C Tables 4.2.6.8 and 6.1.1.4'
H H 0.0000 0.0000 'International Tables Vol C Tables 4.2.6.8 and 6.1.1.4'
Cl Cl 0.3281 0.5435 'International Tables Vol C Tables 4.2.6.8 and 6.1.1.4'
Co Co -0.6628 2.9049 'International Tables Vol C Tables 4.2.6.8 and 6.1.1.4'
N N 0.0241 0.0134 'International Tables Vol C Tables 4.2.6.8 and 6.1.1.4'
O O 0.0389 0.0241 'International Tables Vol C Tables 4.2.6.8 and 6.1.1.4'

loop_
_geom_angle_atom_site_label_1
_geom_angle_atom_site_label_2
_geom_angle_atom_site_label_3
_geom_angle
_geom_angle_site_symmetry_1
_geom_angle_site_symmetry_3
_geom_angle_publ_flag
N1 Co1 Cl1 107.45(10) . . ?
N2 Co1 Cl1 119.31(9) . . ?
N2 Co1 N1 90.57(13) . . ?
N2 Co1 N3 81.04(13) . . ?
N3 Co1 Cl1 115.92(9) . . ?
N3 Co1 N1 134.20(12) . . ?
C3 O1 C2 106.7(3) . . ?
C1 N1 Co1 130.7(2) . . ?
C3 N1 Co1 119.2(2) . . ?
C3 N1 C1 108.7(3) . . ?
N1 C1 H1 108.8 . . ?
N1 C1 C2 102.4(3) . . ?
N1 C1 C4 112.4(3) . . ?
C2 C1 H1 108.8 . . ?
C4 C1 H1 108.8 . . ?
C4 C1 C2 115.2(3) . . ?
C12 N2 Co1 125.6(3) . . ?
C13 N2 Co1 113.6(2) . . ?
C13 N2 C12 120.5(3) . . ?
O1 C2 C1 104.6(3) . . ?
O1 C2 H2A 110.8 . . ?
O1 C2 H2B 110.8 . . ?
C1 C2 H2A 110.8 . . ?
C1 C2 H2B 110.8 . . ?
H2A C2 H2B 108.9 . . ?
C16 N3 Co1 113.3(2) . . ?
C16 N3 C18 120.6(3) . . ?
C18 N3 Co1 125.8(2) . . ?
O1 C3 C7 115.2(3) . . ?
N1 C3 O1 115.7(3) . . ?
N1 C3 C7 129.1(3) . . ?
C1 C4 H4 107.9 . . ?
C1 C4 C5 112.1(3) . . ?
C1 C4 C6 110.7(3) . . ?
C5 C4 H4 107.9 . . ?
C5 C4 C6 110.3(3) . . ?
C6 C4 H4 107.9 . . ?
C4 C5 H5A 109.5 . . ?
C4 C5 H5B 109.5 . . ?
C4 C5 H5C 109.5 . . ?
H5A C5 H5B 109.5 . . ?
H5A C5 H5C 109.5 . . ?
H5B C5 H5C 109.5 . . ?
C4 C6 H6A 109.5 . . ?
C4 C6 H6B 109.5 . . ?
C4 C6 H6C 109.5 . . ?
H6A C6 H6B 109.5 . . ?
H6A C6 H6C 109.5 . . ?
H6B C6 H6C 109.5 . . ?
C8 C7 C3 119.3(4) . . ?
C8 C7 C12 118.3(4) . . ?
C12 C7 C3 122.2(3) . . ?
C7 C8 H8 119.5 . . ?
C9 C8 C7 121.0(4) . . ?
C9 C8 H8 119.5 . . ?
C8 C9 H9 119.7 . . ?
C10 C9 C8 120.6(4) . . ?
C10 C9 H9 119.7 . . ?
C9 C10 H10 119.6 . . ?
C9 C10 C11 120.9(4) . . ?
C11 C10 H10 119.6 . . ?
C10 C11 C12 118.9(4) . . ?
C10 C11 C15 123.6(4) . . ?
C15 C11 C12 117.5(4) . . ?
N2 C12 C7 119.8(3) . . ?
N2 C12 C11 120.4(4) . . ?
C11 C12 C7 119.9(3) . . ?
N2 C13 C14 121.0(3) . . ?
N2 C13 C16 113.8(3) . . ?
C14 C13 C16 125.3(4) . . ?
C13 C14 H14 120.5 . . ?
C15 C14 C13 119.0(4) . . ?
C15 C14 H14 120.5 . . ?
C11 C15 H15 119.5 . . ?
C14 C15 C11 120.9(4) . . ?
C14 C15 H15 119.5 . . ?
N3 C16 C13 115.3(3) . . ?
N3 C16 C17 123.7(3) . . ?
C13 C16 C17 121.0(3) . . ?
C16 C17 H17A 109.5 . . ?
C16 C17 H17B 109.5 . . ?
C16 C17 H17C 109.5 . . ?
H17A C17 H17B 109.5 . . ?
H17A C17 H17C 109.5 . . ?
H17B C17 H17C 109.5 . . ?
C19 C18 N3 120.4(3) . . ?
C19 C18 C23 122.2(4) . . ?
C23 C18 N3 117.3(3) . . ?
C18 C19 C20 117.9(4) . . ?
C18 C19 C24 122.6(4) . . ?
C20 C19 C24 119.4(4) . . ?
C19 C20 H20 119.5 . . ?
C21 C20 C19 120.9(4) . . ?
C21 C20 H20 119.5 . . ?
C20 C21 H21 119.8 . . ?
C22 C21 C20 120.4(4) . . ?
C22 C21 H21 119.8 . . ?
C21 C22 H22 119.4 . . ?
C21 C22 C23 121.1(4) . . ?
C23 C22 H22 119.4 . . ?
C18 C23 C27 122.3(4) . . ?
C22 C23 C18 117.4(4) . . ?
C22 C23 C27 120.3(4) . . ?
C19 C24 H24 107.7 . . ?
C19 C24 C25 113.3(4) . . ?
C19 C24 C26 110.4(4) . . ?
C25 C24 H24 107.7 . . ?
C26 C24 H24 107.7 . . ?
C26 C24 C25 110.0(4) . . ?
C24 C25 H25A 109.5 . . ?
C24 C25 H25B 109.5 . . ?
C24 C25 H25C 109.5 . . ?
H25A C25 H25B 109.5 . . ?
H25A C25 H25C 109.5 . . ?
H25B C25 H25C 109.5 . . ?
C24 C26 H26A 109.5 . . ?
C24 C26 H26B 109.5 . . ?
C24 C26 H26C 109.5 . . ?
H26A C26 H26B 109.5 . . ?
H26A C26 H26C 109.5 . . ?
H26B C26 H26C 109.5 . . ?
C23 C27 H27 107.8 . . ?
C23 C27 C28 111.9(4) . . ?
C23 C27 C29 111.6(4) . . ?
C28 C27 H27 107.8 . . ?
C29 C27 H27 107.8 . . ?
C29 C27 C28 109.7(4) . . ?
C27 C28 H28A 109.5 . . ?
C27 C28 H28B 109.5 . . ?
C27 C28 H28C 109.5 . . ?
H28A C28 H28B 109.5 . . ?
H28A C28 H28C 109.5 . . ?
H28B C28 H28C 109.5 . . ?
C27 C29 H29A 109.5 . . ?
C27 C29 H29B 109.5 . . ?
C27 C29 H29C 109.5 . . ?
H29A C29 H29B 109.5 . . ?
H29A C29 H29C 109.5 . . ?
H29B C29 H29C 109.5 . . ?
N4 Co2 Cl2 110.32(9) . . ?
N4 Co2 N6 132.91(12) . . ?
N5 Co2 Cl2 123.16(9) . . ?
N5 Co2 N4 90.58(13) . . ?
N5 Co2 N6 81.13(13) . . ?
N6 Co2 Cl2 112.91(9) . . ?
C32 O2 C31 105.7(3) . . ?
C30 N4 Co2 132.5(2) . . ?
C32 N4 Co2 119.2(3) . . ?
C32 N4 C30 107.3(3) . . ?
C41 N5 Co2 127.2(3) . . ?
C42 N5 Co2 113.1(2) . . ?
C42 N5 C41 119.6(3) . . ?
C45 N6 Co2 112.8(2) . . ?
C45 N6 C47 121.4(3) . . ?
C47 N6 Co2 125.3(2) . . ?
N4 C30 H30 108.3 . . ?
N4 C30 C31 101.5(3) . . ?
N4 C30 C33 116.1(3) . . ?
C31 C30 H30 108.3 . . ?
C33 C30 H30 108.3 . . ?
C33 C30 C31 113.9(3) . . ?
O2 C31 C30 104.2(3) . . ?
O2 C31 H31A 110.9 . . ?
O2 C31 H31B 110.9 . . ?
C30 C31 H31A 110.9 . . ?
C30 C31 H31B 110.9 . . ?
H31A C31 H31B 108.9 . . ?
O2 C32 C36 115.2(3) . . ?
N4 C32 O2 115.4(4) . . ?
N4 C32 C36 129.2(4) . . ?
C30 C33 H33 108.8 . . ?
C30 C33 C34 108.3(3) . . ?
C30 C33 C35 112.1(3) . . ?
C34 C33 H33 108.8 . . ?
C35 C33 H33 108.8 . . ?
C35 C33 C34 110.0(4) . . ?
C33 C34 H34A 109.5 . . ?
C33 C34 H34B 109.5 . . ?
C33 C34 H34C 109.5 . . ?
H34A C34 H34B 109.5 . . ?
H34A C34 H34C 109.5 . . ?
H34B C34 H34C 109.5 . . ?
C33 C35 H35A 109.5 . . ?
C33 C35 H35B 109.5 . . ?
C33 C35 H35C 109.5 . . ?
H35A C35 H35B 109.5 . . ?
H35A C35 H35C 109.5 . . ?
H35B C35 H35C 109.5 . . ?
C37 C36 C32 118.6(4) . . ?
C37 C36 C41 118.4(4) . . ?
C41 C36 C32 122.6(3) . . ?
C36 C37 H37 119.4 . . ?
C38 C37 C36 121.1(4) . . ?
C38 C37 H37 119.4 . . ?
C37 C38 H38 119.7 . . ?
C37 C38 C39 120.6(4) . . ?
C39 C38 H38 119.7 . . ?
C38 C39 H39 119.8 . . ?
C38 C39 C40 120.5(4) . . ?
C40 C39 H39 119.8 . . ?
C39 C40 C41 119.5(4) . . ?
C39 C40 C44 122.5(4) . . ?
C41 C40 C44 118.0(3) . . ?
N5 C41 C36 119.5(3) . . ?
N5 C41 C40 120.8(4) . . ?
C40 C41 C36 119.7(3) . . ?
N5 C42 C43 121.0(3) . . ?
N5 C42 C45 113.9(3) . . ?
C43 C42 C45 125.1(4) . . ?
C42 C43 H43 120.2 . . ?
C44 C43 C42 119.6(4) . . ?
C44 C43 H43 120.2 . . ?
C40 C44 H44 120.0 . . ?
C43 C44 C40 119.9(4) . . ?
C43 C44 H44 120.0 . . ?
N6 C45 C42 115.2(3) . . ?
N6 C45 C46 124.0(3) . . ?
C42 C45 C46 120.8(3) . . ?
C45 C46 H46A 109.5 . . ?
C45 C46 H46B 109.5 . . ?
C45 C46 H46C 109.5 . . ?
H46A C46 H46B 109.5 . . ?
H46A C46 H46C 109.5 . . ?
H46B C46 H46C 109.5 . . ?
C48 C47 N6 116.7(3) . . ?
C52 C47 N6 121.5(3) . . ?
C52 C47 C48 121.6(3) . . ?
C47 C48 C53 121.6(3) . . ?
C49 C48 C47 117.8(4) . . ?
C49 C48 C53 120.7(3) . . ?
C48 C49 H49 119.1 . . ?
C50 C49 C48 121.8(4) . . ?
C50 C49 H49 119.1 . . ?
C49 C50 H50 120.3 . . ?
C51 C50 C49 119.3(4) . . ?
C51 C50 H50 120.3 . . ?
C50 C51 H51 119.2 . . ?
C50 C51 C52 121.5(4) . . ?
C52 C51 H51 119.2 . . ?
C47 C52 C56 123.9(3) . . ?
C51 C52 C47 118.1(3) . . ?
C51 C52 C56 118.0(3) . . ?
C48 C53 H53 107.5 . . ?
C48 C53 C54 113.6(4) . . ?
C48 C53 C55 111.2(4) . . ?
C54 C53 H53 107.5 . . ?
C55 C53 H53 107.5 . . ?
C55 C53 C54 109.4(4) . . ?
C53 C54 H54A 109.5 . . ?
C53 C54 H54B 109.5 . . ?
C53 C54 H54C 109.5 . . ?
H54A C54 H54B 109.5 . . ?
H54A C54 H54C 109.5 . . ?
H54B C54 H54C 109.5 . . ?
C53 C55 H55A 109.5 . . ?
C53 C55 H55B 109.5 . . ?
C53 C55 H55C 109.5 . . ?
H55A C55 H55B 109.5 . . ?
H55A C55 H55C 109.5 . . ?
H55B C55 H55C 109.5 . . ?
C52 C56 H56 108.4 . . ?
C52 C56 C57 110.6(3) . . ?
C52 C56 C58 110.8(3) . . ?
C57 C56 H56 108.4 . . ?
C58 C56 H56 108.4 . . ?
C58 C56 C57 110.1(3) . . ?
C56 C57 H57A 109.5 . . ?
C56 C57 H57B 109.5 . . ?
C56 C57 H57C 109.5 . . ?
H57A C57 H57B 109.5 . . ?
H57A C57 H57C 109.5 . . ?
H57B C57 H57C 109.5 . . ?
C56 C58 H58A 109.5 . . ?
C56 C58 H58B 109.5 . . ?
C56 C58 H58C 109.5 . . ?
H58A C58 H58B 109.5 . . ?
H58A C58 H58C 109.5 . . ?
H58B C58 H58C 109.5 . . ?
N7 Co3 Cl3 104.24(10) . . ?
N8 Co3 Cl3 122.54(9) . . ?
N8 Co3 N7 90.64(13) . . ?
N8 Co3 N9 81.49(13) . . ?
N9 Co3 Cl3 116.15(9) . . ?
N9 Co3 N7 136.40(13) . . ?
C61 O3 C60 106.4(3) . . ?
C59 N7 Co3 128.5(2) . . ?
C61 N7 Co3 120.6(2) . . ?
C61 N7 C59 107.3(3) . . ?
C70 N8 Co3 126.7(3) . . ?
C70 N8 C71 120.0(3) . . ?
C71 N8 Co3 112.8(2) . . ?
C74 N9 Co3 112.5(2) . . ?
C74 N9 C76 120.7(3) . . ?
C76 N9 Co3 126.4(2) . . ?
N7 C59 H59 108.2 . . ?
N7 C59 C60 101.8(3) . . ?
N7 C59 C62 115.6(3) . . ?
C60 C59 H59 108.2 . . ?
C62 C59 H59 108.2 . . ?
C62 C59 C60 114.4(3) . . ?
O3 C60 C59 103.2(3) . . ?
O3 C60 H60A 111.1 . . ?
O3 C60 H60B 111.1 . . ?
C59 C60 H60A 111.1 . . ?
C59 C60 H60B 111.1 . . ?
H60A C60 H60B 109.1 . . ?
O3 C61 C65 115.5(3) . . ?
N7 C61 O3 115.5(3) . . ?
N7 C61 C65 129.0(3) . . ?
C59 C62 H62 108.7 . . ?
C59 C62 C63 108.0(3) . . ?
C63 C62 H62 108.7 . . ?
C64 C62 C59 112.3(3) . . ?
C64 C62 H62 108.7 . . ?
C64 C62 C63 110.2(4) . . ?
C62 C63 H63A 109.5 . . ?
C62 C63 H63B 109.5 . . ?
C62 C63 H63C 109.5 . . ?
H63A C63 H63B 109.5 . . ?
H63A C63 H63C 109.5 . . ?
H63B C63 H63C 109.5 . . ?
C62 C64 H64A 109.5 . . ?
C62 C64 H64B 109.5 . . ?
C62 C64 H64C 109.5 . . ?
H64A C64 H64B 109.5 . . ?
H64A C64 H64C 109.5 . . ?
H64B C64 H64C 109.5 . . ?
C66 C65 C61 118.6(3) . . ?
C66 C65 C70 119.0(3) . . ?
C70 C65 C61 122.4(3) . . ?
C65 C66 H66 119.7 . . ?
C67 C66 C65 120.7(4) . . ?
C67 C66 H66 119.7 . . ?
C66 C67 H67 119.4 . . ?
C68 C67 C66 121.1(4) . . ?
C68 C67 H67 119.4 . . ?
C67 C68 H68 119.9 . . ?
C67 C68 C69 120.3(4) . . ?
C69 C68 H68 119.9 . . ?
C68 C69 C70 119.0(4) . . ?
C68 C69 C73 122.9(4) . . ?
C70 C69 C73 118.1(3) . . ?
N8 C70 C65 119.9(3) . . ?
N8 C70 C69 120.7(3) . . ?
C69 C70 C65 119.4(3) . . ?
N8 C71 C72 120.6(3) . . ?
N8 C71 C74 113.6(3) . . ?
C72 C71 C74 125.8(4) . . ?
C71 C72 H72 120.0 . . ?
C73 C72 C71 120.1(4) . . ?
C73 C72 H72 120.0 . . ?
C69 C73 H73 120.2 . . ?
C72 C73 C69 119.6(3) . . ?
C72 C73 H73 120.2 . . ?
N9 C74 C71 116.0(3) . . ?
N9 C74 C75 124.5(3) . . ?
C71 C74 C75 119.4(3) . . ?
C74 C75 H75A 109.5 . . ?
C74 C75 H75B 109.5 . . ?
C74 C75 H75C 109.5 . . ?
H75A C75 H75B 109.5 . . ?
H75A C75 H75C 109.5 . . ?
H75B C75 H75C 109.5 . . ?
C77 C76 N9 118.9(3) . . ?
C77 C76 C81 121.3(3) . . ?
C81 C76 N9 119.7(3) . . ?
C76 C77 C82 121.7(3) . . ?
C78 C77 C76 118.4(4) . . ?
C78 C77 C82 119.9(3) . . ?
C77 C78 H78 119.3 . . ?
C79 C78 C77 121.5(4) . . ?
C79 C78 H78 119.3 . . ?
C78 C79 H79 120.2 . . ?
C80 C79 C78 119.5(4) . . ?
C80 C79 H79 120.2 . . ?
C79 C80 H80 119.2 . . ?
C79 C80 C81 121.6(4) . . ?
C81 C80 H80 119.2 . . ?
C76 C81 C85 122.8(3) . . ?
C80 C81 C76 117.7(4) . . ?
C80 C81 C85 119.3(4) . . ?
C77 C82 H82 107.6 . . ?
C77 C82 C83 110.3(4) . . ?
C83 C82 H82 107.6 . . ?
C84 C82 C77 113.9(4) . . ?
C84 C82 H82 107.6 . . ?
C84 C82 C83 109.6(4) . . ?
C82 C83 H83A 109.5 . . ?
C82 C83 H83B 109.5 . . ?
C82 C83 H83C 109.5 . . ?
H83A C83 H83B 109.5 . . ?
H83A C83 H83C 109.5 . . ?
H83B C83 H83C 109.5 . . ?
C82 C84 H84A 109.5 . . ?
C82 C84 H84B 109.5 . . ?
C82 C84 H84C 109.5 . . ?
H84A C84 H84B 109.5 . . ?
H84A C84 H84C 109.5 . . ?
H84B C84 H84C 109.5 . . ?
C81 C85 H85 107.7 . . ?
C81 C85 C86 109.9(4) . . ?
C86 C85 H85 107.7 . . ?
C87 C85 C81 114.0(4) . . ?
C87 C85 H85 107.7 . . ?
C87 C85 C86 109.7(4) . . ?
C85 C86 H86A 109.5 . . ?
C85 C86 H86B 109.5 . . ?
C85 C86 H86C 109.5 . . ?
H86A C86 H86B 109.5 . . ?
H86A C86 H86C 109.5 . . ?
H86B C86 H86C 109.5 . . ?
C85 C87 H87A 109.5 . . ?
C85 C87 H87B 109.5 . . ?
C85 C87 H87C 109.5 . . ?
H87A C87 H87B 109.5 . . ?
H87A C87 H87C 109.5 . . ?
H87B C87 H87C 109.5 . . ?
N10 Co4 Cl4 105.73(10) . . ?
N11 Co4 Cl4 126.65(9) . . ?
N11 Co4 N10 90.44(13) . . ?
N11 Co4 N12 81.35(13) . . ?
N12 Co4 Cl4 114.05(10) . . ?
N12 Co4 N10 135.71(13) . . ?
C90 O4 C89 106.6(3) . . ?
C88 N10 Co4 127.0(2) . . ?
C90 N10 Co4 121.0(3) . . ?
C90 N10 C88 108.0(3) . . ?
C99 N11 Co4 128.0(3) . . ?
C99 N11 C100 119.9(3) . . ?
C100 N11 Co4 112.0(2) . . ?
C103 N12 Co4 113.0(2) . . ?
C103 N12 C105 120.6(3) . . ?
C105 N12 Co4 125.8(2) . . ?
N10 C88 H88 109.2 . . ?
N10 C88 C89 101.8(3) . . ?
N10 C88 C91 113.2(3) . . ?
C89 C88 H88 109.2 . . ?
C91 C88 H88 109.2 . . ?
C91 C88 C89 114.1(4) . . ?
O4 C89 C88 104.4(4) . . ?
O4 C89 H89A 110.9 . . ?
O4 C89 H89B 110.9 . . ?
C88 C89 H89A 110.9 . . ?
C88 C89 H89B 110.9 . . ?
H89A C89 H89B 108.9 . . ?
O4 C90 C94 115.1(4) . . ?
N10 C90 O4 115.8(4) . . ?
N10 C90 C94 129.0(4) . . ?
C88 C91 H91 108.8 . . ?
C88 C91 C92 111.2(4) . . ?
C88 C91 C93 110.8(3) . . ?
C92 C91 H91 108.8 . . ?
C92 C91 C93 108.5(4) . . ?
C93 C91 H91 108.8 . . ?
C91 C92 H92A 109.5 . . ?
C91 C92 H92B 109.5 . . ?
C91 C92 H92C 109.5 . . ?
H92A C92 H92B 109.5 . . ?
H92A C92 H92C 109.5 . . ?
H92B C92 H92C 109.5 . . ?
C91 C93 H93A 109.5 . . ?
C91 C93 H93B 109.5 . . ?
C91 C93 H93C 109.5 . . ?
H93A C93 H93B 109.5 . . ?
H93A C93 H93C 109.5 . . ?
H93B C93 H93C 109.5 . . ?
C95 C94 C90 118.0(4) . . ?
C95 C94 C99 119.6(4) . . ?
C99 C94 C90 122.4(3) . . ?
C94 C95 H95 119.6 . . ?
C96 C95 C94 120.7(4) . . ?
C96 C95 H95 119.6 . . ?
C95 C96 H96 119.8 . . ?
C97 C96 C95 120.4(4) . . ?
C97 C96 H96 119.8 . . ?
C96 C97 H97 119.4 . . ?
C96 C97 C98 121.2(4) . . ?
C98 C97 H97 119.4 . . ?
C97 C98 C99 119.1(4) . . ?
C97 C98 C102 123.2(4) . . ?
C102 C98 C99 117.6(3) . . ?
N11 C99 C94 120.8(4) . . ?
N11 C99 C98 120.4(4) . . ?
C94 C99 C98 118.7(3) . . ?
N11 C100 C101 120.8(3) . . ?
N11 C100 C103 114.3(3) . . ?
C101 C100 C103 124.9(4) . . ?
C100 C101 H101 120.2 . . ?
C102 C101 C100 119.5(4) . . ?
C102 C101 H101 120.2 . . ?
C98 C102 H102 119.7 . . ?
C101 C102 C98 120.6(4) . . ?
C101 C102 H102 119.7 . . ?
N12 C103 C100 114.9(3) . . ?
N12 C103 C104 125.0(3) . . ?
C100 C103 C104 120.0(3) . . ?
C103 C104 H10A 109.5 . . ?
C103 C104 H10B 109.5 . . ?
C103 C104 H10C 109.5 . . ?
H10A C104 H10B 109.5 . . ?
H10A C104 H10C 109.5 . . ?
H10B C104 H10C 109.5 . . ?
C106 C105 N12 117.2(3) . . ?
C110 C105 N12 121.7(3) . . ?
C110 C105 C106 121.1(3) . . ?
C105 C106 C111 121.0(3) . . ?
C107 C106 C105 118.5(4) . . ?
C107 C106 C111 120.5(3) . . ?
C106 C107 H107 119.6 . . ?
C108 C107 C106 120.9(4) . . ?
C108 C107 H107 119.6 . . ?
C107 C108 H108 119.9 . . ?
C109 C108 C107 120.2(4) . . ?
C109 C108 H108 119.9 . . ?
C108 C109 H109 119.3 . . ?
C108 C109 C110 121.4(4) . . ?
C110 C109 H109 119.3 . . ?
C105 C110 C114 123.0(3) . . ?
C109 C110 C105 117.9(3) . . ?
C109 C110 C114 119.1(3) . . ?
C106 C111 H111 107.6 . . ?
C106 C111 C112 110.6(4) . . ?
C112 C111 H111 107.6 . . ?
C113 C111 C106 113.7(4) . . ?
C113 C111 H111 107.6 . . ?
C113 C111 C112 109.4(4) . . ?
C111 C112 H11A 109.5 . . ?
C111 C112 H11B 109.5 . . ?
C111 C112 H11C 109.5 . . ?
H11A C112 H11B 109.5 . . ?
H11A C112 H11C 109.5 . . ?
H11B C112 H11C 109.5 . . ?
C111 C113 H11D 109.5 . . ?
C111 C113 H11E 109.5 . . ?
C111 C113 H11F 109.5 . . ?
H11D C113 H11E 109.5 . . ?
H11D C113 H11F 109.5 . . ?
H11E C113 H11F 109.5 . . ?
C110 C114 H114 108.2 . . ?
C110 C114 C115 110.9(4) . . ?
C110 C114 C116 110.8(4) . . ?
C115 C114 H114 108.2 . . ?
C115 C114 C116 110.3(4) . . ?
C116 C114 H114 108.2 . . ?
C114 C115 H11G 109.5 . . ?
C114 C115 H11H 109.5 . . ?
C114 C115 H11I 109.5 . . ?
H11G C115 H11H 109.5 . . ?
H11G C115 H11I 109.5 . . ?
H11H C115 H11I 109.5 . . ?
C114 C116 H11J 109.5 . . ?
C114 C116 H11K 109.5 . . ?
C114 C116 H11L 109.5 . . ?
H11J C116 H11K 109.5 . . ?
H11J C116 H11L 109.5 . . ?
H11K C116 H11L 109.5 . . ?

loop_
_geom_bond_atom_site_label_1
_geom_bond_atom_site_label_2
_geom_bond_distance
_geom_bond_site_symmetry_2
_geom_bond_publ_flag
Co1 Cl1 2.2339(10) . ?
Co1 N1 1.982(3) . ?
Co1 N2 1.962(3) . ?
Co1 N3 1.970(3) . ?
O1 C2 1.449(5) . ?
O1 C3 1.358(5) . ?
N1 C1 1.478(4) . ?
N1 C3 1.298(5) . ?
C1 H1 1.0000 . ?
C1 C2 1.542(5) . ?
C1 C4 1.518(5) . ?
N2 C12 1.360(5) . ?
N2 C13 1.351(5) . ?
C2 H2A 0.9900 . ?
C2 H2B 0.9900 . ?
N3 C16 1.335(5) . ?
N3 C18 1.447(5) . ?
C3 C7 1.455(5) . ?
C4 H4 1.0000 . ?
C4 C5 1.529(5) . ?
C4 C6 1.530(6) . ?
C5 H5A 0.9800 . ?
C5 H5B 0.9800 . ?
C5 H5C 0.9800 . ?
C6 H6A 0.9800 . ?
C6 H6B 0.9800 . ?
C6 H6C 0.9800 . ?
C7 C8 1.406(5) . ?
C7 C12 1.428(5) . ?
C8 H8 0.9500 . ?
C8 C9 1.392(6) . ?
C9 H9 0.9500 . ?
C9 C10 1.379(7) . ?
C10 H10 0.9500 . ?
C10 C11 1.402(6) . ?
C11 C12 1.425(5) . ?
C11 C15 1.420(6) . ?
C13 C14 1.421(5) . ?
C13 C16 1.439(5) . ?
C14 H14 0.9500 . ?
C14 C15 1.357(6) . ?
C15 H15 0.9500 . ?
C16 C17 1.497(5) . ?
C17 H17A 0.9800 . ?
C17 H17B 0.9800 . ?
C17 H17C 0.9800 . ?
C18 C19 1.398(6) . ?
C18 C23 1.405(5) . ?
C19 C20 1.400(6) . ?
C19 C24 1.516(6) . ?
C20 H20 0.9500 . ?
C20 C21 1.380(7) . ?
C21 H21 0.9500 . ?
C21 C22 1.378(7) . ?
C22 H22 0.9500 . ?
C22 C23 1.404(6) . ?
C23 C27 1.519(6) . ?
C24 H24 1.0000 . ?
C24 C25 1.533(7) . ?
C24 C26 1.530(7) . ?
C25 H25A 0.9800 . ?
C25 H25B 0.9800 . ?
C25 H25C 0.9800 . ?
C26 H26A 0.9800 . ?
C26 H26B 0.9800 . ?
C26 H26C 0.9800 . ?
C27 H27 1.0000 . ?
C27 C28 1.534(7) . ?
C27 C29 1.521(7) . ?
C28 H28A 0.9800 . ?
C28 H28B 0.9800 . ?
C28 H28C 0.9800 . ?
C29 H29A 0.9800 . ?
C29 H29B 0.9800 . ?
C29 H29C 0.9800 . ?
Co2 Cl2 2.2305(11) . ?
Co2 N4 1.975(3) . ?
Co2 N5 1.955(3) . ?
Co2 N6 1.987(3) . ?
O2 C31 1.447(6) . ?
O2 C32 1.352(5) . ?
N4 C30 1.482(5) . ?
N4 C32 1.310(5) . ?
N5 C41 1.367(5) . ?
N5 C42 1.366(5) . ?
N6 C45 1.330(5) . ?
N6 C47 1.434(4) . ?
C30 H30 1.0000 . ?
C30 C31 1.521(6) . ?
C30 C33 1.518(5) . ?
C31 H31A 0.9900 . ?
C31 H31B 0.9900 . ?
C32 C36 1.446(6) . ?
C33 H33 1.0000 . ?
C33 C34 1.537(6) . ?
C33 C35 1.522(6) . ?
C34 H34A 0.9800 . ?
C34 H34B 0.9800 . ?
C34 H34C 0.9800 . ?
C35 H35A 0.9800 . ?
C35 H35B 0.9800 . ?
C35 H35C 0.9800 . ?
C36 C37 1.410(5) . ?
C36 C41 1.429(6) . ?
C37 H37 0.9500 . ?
C37 C38 1.379(6) . ?
C38 H38 0.9500 . ?
C38 C39 1.388(7) . ?
C39 H39 0.9500 . ?
C39 C40 1.404(5) . ?
C40 C41 1.414(5) . ?
C40 C44 1.424(6) . ?
C42 C43 1.405(5) . ?
C42 C45 1.442(5) . ?
C43 H43 0.9500 . ?
C43 C44 1.368(6) . ?
C44 H44 0.9500 . ?
C45 C46 1.489(5) . ?
C46 H46A 0.9800 . ?
C46 H46B 0.9800 . ?
C46 H46C 0.9800 . ?
C47 C48 1.407(5) . ?
C47 C52 1.401(5) . ?
C48 C49 1.393(5) . ?
C48 C53 1.521(6) . ?
C49 H49 0.9500 . ?
C49 C50 1.388(6) . ?
C50 H50 0.9500 . ?
C50 C51 1.379(6) . ?
C51 H51 0.9500 . ?
C51 C52 1.400(5) . ?
C52 C56 1.518(5) . ?
C53 H53 1.0000 . ?
C53 C54 1.529(6) . ?
C53 C55 1.528(7) . ?
C54 H54A 0.9800 . ?
C54 H54B 0.9800 . ?
C54 H54C 0.9800 . ?
C55 H55A 0.9800 . ?
C55 H55B 0.9800 . ?
C55 H55C 0.9800 . ?
C56 H56 1.0000 . ?
C56 C57 1.533(6) . ?
C56 C58 1.523(6) . ?
C57 H57A 0.9800 . ?
C57 H57B 0.9800 . ?
C57 H57C 0.9800 . ?
C58 H58A 0.9800 . ?
C58 H58B 0.9800 . ?
C58 H58C 0.9800 . ?
Co3 Cl3 2.2373(10) . ?
Co3 N7 1.990(3) . ?
Co3 N8 1.946(3) . ?
Co3 N9 1.977(3) . ?
O3 C60 1.455(5) . ?
O3 C61 1.355(5) . ?
N7 C59 1.487(4) . ?
N7 C61 1.300(5) . ?
N8 C70 1.360(5) . ?
N8 C71 1.371(5) . ?
N9 C74 1.324(5) . ?
N9 C76 1.436(5) . ?
C59 H59 1.0000 . ?
C59 C60 1.530(6) . ?
C59 C62 1.529(5) . ?
C60 H60A 0.9900 . ?
C60 H60B 0.9900 . ?
C61 C65 1.452(5) . ?
C62 H62 1.0000 . ?
C62 C63 1.532(5) . ?
C62 C64 1.518(6) . ?
C63 H63A 0.9800 . ?
C63 H63B 0.9800 . ?
C63 H63C 0.9800 . ?
C64 H64A 0.9800 . ?
C64 H64B 0.9800 . ?
C64 H64C 0.9800 . ?
C65 C66 1.399(5) . ?
C65 C70 1.426(5) . ?
C66 H66 0.9500 . ?
C66 C67 1.391(6) . ?
C67 H67 0.9500 . ?
C67 C68 1.374(6) . ?
C68 H68 0.9500 . ?
C68 C69 1.415(5) . ?
C69 C70 1.426(5) . ?
C69 C73 1.432(6) . ?
C71 C72 1.419(5) . ?
C71 C74 1.431(5) . ?
C72 H72 0.9500 . ?
C72 C73 1.365(6) . ?
C73 H73 0.9500 . ?
C74 C75 1.503(5) . ?
C75 H75A 0.9800 . ?
C75 H75B 0.9800 . ?
C75 H75C 0.9800 . ?
C76 C77 1.403(5) . ?
C76 C81 1.412(5) . ?
C77 C78 1.394(6) . ?
C77 C82 1.526(6) . ?
C78 H78 0.9500 . ?
C78 C79 1.384(7) . ?
C79 H79 0.9500 . ?
C79 C80 1.381(6) . ?
C80 H80 0.9500 . ?
C80 C81 1.404(6) . ?
C81 C85 1.513(6) . ?
C82 H82 1.0000 . ?
C82 C83 1.534(8) . ?
C82 C84 1.519(7) . ?
C83 H83A 0.9800 . ?
C83 H83B 0.9800 . ?
C83 H83C 0.9800 . ?
C84 H84A 0.9800 . ?
C84 H84B 0.9800 . ?
C84 H84C 0.9800 . ?
C85 H85 1.0000 . ?
C85 C86 1.533(7) . ?
C85 C87 1.507(7) . ?
C86 H86A 0.9800 . ?
C86 H86B 0.9800 . ?
C86 H86C 0.9800 . ?
C87 H87A 0.9800 . ?
C87 H87B 0.9800 . ?
C87 H87C 0.9800 . ?
Co4 Cl4 2.2344(11) . ?
Co4 N10 1.989(3) . ?
Co4 N11 1.954(3) . ?
Co4 N12 1.968(3) . ?
O4 C89 1.448(7) . ?
O4 C90 1.350(5) . ?
N10 C88 1.492(5) . ?
N10 C90 1.296(5) . ?
N11 C99 1.356(5) . ?
N11 C100 1.370(5) . ?
N12 C103 1.327(5) . ?
N12 C105 1.440(4) . ?
C88 H88 1.0000 . ?
C88 C89 1.532(6) . ?
C88 C91 1.515(6) . ?
C89 H89A 0.9900 . ?
C89 H89B 0.9900 . ?
C90 C94 1.461(6) . ?
C91 H91 1.0000 . ?
C91 C92 1.521(6) . ?
C91 C93 1.530(7) . ?
C92 H92A 0.9800 . ?
C92 H92B 0.9800 . ?
C92 H92C 0.9800 . ?
C93 H93A 0.9800 . ?
C93 H93B 0.9800 . ?
C93 H93C 0.9800 . ?
C94 C95 1.405(5) . ?
C94 C99 1.412(6) . ?
C95 H95 0.9500 . ?
C95 C96 1.384(7) . ?
C96 H96 0.9500 . ?
C96 C97 1.374(7) . ?
C97 H97 0.9500 . ?
C97 C98 1.395(5) . ?
C98 C99 1.437(5) . ?
C98 C102 1.425(6) . ?
C100 C101 1.421(5) . ?
C100 C103 1.433(5) . ?
C101 H101 0.9500 . ?
C101 C102 1.352(6) . ?
C102 H102 0.9500 . ?
C103 C104 1.500(5) . ?
C104 H10A 0.9800 . ?
C104 H10B 0.9800 . ?
C104 H10C 0.9800 . ?
C105 C106 1.409(5) . ?
C105 C110 1.408(5) . ?
C106 C107 1.392(6) . ?
C106 C111 1.529(6) . ?
C107 H107 0.9500 . ?
C107 C108 1.386(7) . ?
C108 H108 0.9500 . ?
C108 C109 1.372(6) . ?
C109 H109 0.9500 . ?
C109 C110 1.402(5) . ?
C110 C114 1.521(5) . ?
C111 H111 1.0000 . ?
C111 C112 1.532(7) . ?
C111 C113 1.517(6) . ?
C112 H11A 0.9800 . ?
C112 H11B 0.9800 . ?
C112 H11C 0.9800 . ?
C113 H11D 0.9800 . ?
C113 H11E 0.9800 . ?
C113 H11F 0.9800 . ?
C114 H114 1.0000 . ?
C114 C115 1.534(7) . ?
C114 C116 1.546(6) . ?
C115 H11G 0.9800 . ?
C115 H11H 0.9800 . ?
C115 H11I 0.9800 . ?
C116 H11J 0.9800 . ?
C116 H11K 0.9800 . ?
C116 H11L 0.9800 . ?

loop_
_geom_torsion_atom_site_label_1
_geom_torsion_atom_site_label_2
_geom_torsion_atom_site_label_3
_geom_torsion_atom_site_label_4
_geom_torsion
_geom_torsion_site_symmetry_1
_geom_torsion_site_symmetry_2
_geom_torsion_site_symmetry_3
_geom_torsion_site_symmetry_4
_geom_torsion_publ_flag
Co1 N1 C1 C2 156.8(3) . . . . ?
Co1 N1 C1 C4 32.6(4) . . . . ?
Co1 N1 C3 O1 -166.1(2) . . . . ?
Co1 N1 C3 C7 16.7(5) . . . . ?
Co1 N2 C12 C7 -18.4(5) . . . . ?
Co1 N2 C12 C11 162.1(3) . . . . ?
Co1 N2 C13 C14 -165.8(3) . . . . ?
Co1 N2 C13 C16 13.9(4) . . . . ?
Co1 N3 C16 C13 -10.8(4) . . . . ?
Co1 N3 C16 C17 170.6(3) . . . . ?
Co1 N3 C18 C19 -81.0(4) . . . . ?
Co1 N3 C18 C23 96.1(4) . . . . ?
O1 C3 C7 C8 10.7(5) . . . . ?
O1 C3 C7 C12 -163.6(3) . . . . ?
N1 C1 C2 O1 12.7(4) . . . . ?
N1 C1 C4 C5 166.9(3) . . . . ?
N1 C1 C4 C6 -69.6(4) . . . . ?
N1 C3 C7 C8 -172.1(4) . . . . ?
N1 C3 C7 C12 13.6(6) . . . . ?
C1 N1 C3 O1 1.7(4) . . . . ?
C1 N1 C3 C7 -175.5(4) . . . . ?
N2 C13 C14 C15 -0.6(5) . . . . ?
N2 C13 C16 N3 -2.0(5) . . . . ?
N2 C13 C16 C17 176.6(3) . . . . ?
C2 O1 C3 N1 7.2(4) . . . . ?
C2 O1 C3 C7 -175.2(3) . . . . ?
C2 C1 C4 C5 50.0(4) . . . . ?
C2 C1 C4 C6 173.6(3) . . . . ?
N3 C18 C19 C20 175.7(4) . . . . ?
N3 C18 C19 C24 -8.3(6) . . . . ?
N3 C18 C23 C22 -176.8(4) . . . . ?
N3 C18 C23 C27 5.9(6) . . . . ?
C3 O1 C2 C1 -12.2(4) . . . . ?
C3 N1 C1 C2 -9.1(4) . . . . ?
C3 N1 C1 C4 -133.4(3) . . . . ?
C3 C7 C8 C9 -172.3(4) . . . . ?
C3 C7 C12 N2 -12.9(5) . . . . ?
C3 C7 C12 C11 166.7(3) . . . . ?
C4 C1 C2 O1 135.1(3) . . . . ?
C7 C8 C9 C10 3.1(6) . . . . ?
C8 C7 C12 N2 172.7(3) . . . . ?
C8 C7 C12 C11 -7.7(5) . . . . ?
C8 C9 C10 C11 -2.9(6) . . . . ?
C9 C10 C11 C12 -2.6(5) . . . . ?
C9 C10 C11 C15 178.5(4) . . . . ?
C10 C11 C12 N2 -172.5(3) . . . . ?
C10 C11 C12 C7 7.9(5) . . . . ?
C10 C11 C15 C14 179.8(4) . . . . ?
C12 N2 C13 C14 8.0(5) . . . . ?
C12 N2 C13 C16 -172.3(3) . . . . ?
C12 C7 C8 C9 2.2(6) . . . . ?
C12 C11 C15 C14 0.9(5) . . . . ?
C13 N2 C12 C7 168.6(3) . . . . ?
C13 N2 C12 C11 -10.9(5) . . . . ?
C13 C14 C15 C11 -3.8(6) . . . . ?
C14 C13 C16 N3 177.7(3) . . . . ?
C14 C13 C16 C17 -3.7(6) . . . . ?
C15 C11 C12 N2 6.5(5) . . . . ?
C15 C11 C12 C7 -173.1(3) . . . . ?
C16 N3 C18 C19 91.7(4) . . . . ?
C16 N3 C18 C23 -91.2(4) . . . . ?
C16 C13 C14 C15 179.7(3) . . . . ?
C18 N3 C16 C13 175.6(3) . . . . ?
C18 N3 C16 C17 -3.0(5) . . . . ?
C18 C19 C20 C21 1.5(7) . . . . ?
C18 C19 C24 C25 130.7(4) . . . . ?
C18 C19 C24 C26 -105.5(5) . . . . ?
C18 C23 C27 C28 -128.6(5) . . . . ?
C18 C23 C27 C29 108.1(5) . . . . ?
C19 C18 C23 C22 0.2(6) . . . . ?
C19 C18 C23 C27 -177.1(4) . . . . ?
C19 C20 C21 C22 -0.8(8) . . . . ?
C20 C19 C24 C25 -53.4(6) . . . . ?
C20 C19 C24 C26 70.5(5) . . . . ?
C20 C21 C22 C23 -0.2(8) . . . . ?
C21 C22 C23 C18 0.5(7) . . . . ?
C21 C22 C23 C27 177.9(5) . . . . ?
C22 C23 C27 C28 54.2(6) . . . . ?
C22 C23 C27 C29 -69.2(6) . . . . ?
C23 C18 C19 C20 -1.2(6) . . . . ?
C23 C18 C19 C24 174.8(4) . . . . ?
C24 C19 C20 C21 -174.6(5) . . . . ?
Co2 N4 C30 C31 149.0(3) . . . . ?
Co2 N4 C30 C33 25.0(5) . . . . ?
Co2 N4 C32 O2 -163.0(2) . . . . ?
Co2 N4 C32 C36 22.4(5) . . . . ?
Co2 N5 C41 C36 -15.5(5) . . . . ?
Co2 N5 C41 C40 165.9(3) . . . . ?
Co2 N5 C42 C43 -167.6(3) . . . . ?
Co2 N5 C42 C45 14.1(4) . . . . ?
Co2 N6 C45 C42 -13.8(4) . . . . ?
Co2 N6 C45 C46 168.9(3) . . . . ?
Co2 N6 C47 C48 83.8(4) . . . . ?
Co2 N6 C47 C52 -91.7(4) . . . . ?
O2 C32 C36 C37 4.2(5) . . . . ?
O2 C32 C36 C41 -168.7(3) . . . . ?
N4 C30 C31 O2 23.7(4) . . . . ?
N4 C30 C33 C34 177.2(3) . . . . ?
N4 C30 C33 C35 -61.3(4) . . . . ?
N4 C32 C36 C37 178.8(4) . . . . ?
N4 C32 C36 C41 5.9(6) . . . . ?
N5 C42 C43 C44 -1.4(6) . . . . ?
N5 C42 C45 N6 0.0(5) . . . . ?
N5 C42 C45 C46 177.3(3) . . . . ?
N6 C47 C48 C49 -175.9(4) . . . . ?
N6 C47 C48 C53 6.0(5) . . . . ?
N6 C47 C52 C51 175.3(4) . . . . ?
N6 C47 C52 C56 -5.3(6) . . . . ?
C30 N4 C32 O2 6.8(4) . . . . ?
C30 N4 C32 C36 -167.8(4) . . . . ?
C31 O2 C32 N4 9.4(5) . . . . ?
C31 O2 C32 C36 -175.2(3) . . . . ?
C31 C30 C33 C34 59.8(5) . . . . ?
C31 C30 C33 C35 -178.7(3) . . . . ?
C32 O2 C31 C30 -20.7(4) . . . . ?
C32 N4 C30 C31 -18.9(4) . . . . ?
C32 N4 C30 C33 -143.0(3) . . . . ?
C32 C36 C37 C38 -171.8(4) . . . . ?
C32 C36 C41 N5 -10.3(5) . . . . ?
C32 C36 C41 C40 168.4(3) . . . . ?
C33 C30 C31 O2 149.3(3) . . . . ?
C36 C37 C38 C39 1.6(6) . . . . ?
C37 C36 C41 N5 176.8(3) . . . . ?
C37 C36 C41 C40 -4.5(5) . . . . ?
C37 C38 C39 C40 -1.3(6) . . . . ?
C38 C39 C40 C41 -1.9(5) . . . . ?
C38 C39 C40 C44 177.3(4) . . . . ?
C39 C40 C41 N5 -176.5(3) . . . . ?
C39 C40 C41 C36 4.8(5) . . . . ?
C39 C40 C44 C43 -175.0(4) . . . . ?
C41 N5 C42 C43 9.9(5) . . . . ?
C41 N5 C42 C45 -168.5(3) . . . . ?
C41 C36 C37 C38 1.4(5) . . . . ?
C41 C40 C44 C43 4.2(5) . . . . ?
C42 N5 C41 C36 167.4(3) . . . . ?
C42 N5 C41 C40 -11.2(5) . . . . ?
C42 C43 C44 C40 -5.6(6) . . . . ?
C43 C42 C45 N6 -178.2(3) . . . . ?
C43 C42 C45 C46 -0.9(6) . . . . ?
C44 C40 C41 N5 4.2(5) . . . . ?
C44 C40 C41 C36 -174.4(3) . . . . ?
C45 N6 C47 C48 -104.8(4) . . . . ?
C45 N6 C47 C52 79.7(5) . . . . ?
C45 C42 C43 C44 176.7(4) . . . . ?
C47 N6 C45 C42 173.8(3) . . . . ?
C47 N6 C45 C46 -3.4(6) . . . . ?
C47 C48 C49 C50 1.1(6) . . . . ?
C47 C48 C53 C54 -156.7(4) . . . . ?
C47 C48 C53 C55 79.3(5) . . . . ?
C47 C52 C56 C57 120.6(4) . . . . ?
C47 C52 C56 C58 -117.0(4) . . . . ?
C48 C47 C52 C51 0.0(6) . . . . ?
C48 C47 C52 C56 179.4(4) . . . . ?
C48 C49 C50 C51 -1.5(7) . . . . ?
C49 C48 C53 C54 25.2(6) . . . . ?
C49 C48 C53 C55 -98.8(5) . . . . ?
C49 C50 C51 C52 1.0(7) . . . . ?
C50 C51 C52 C47 -0.3(6) . . . . ?
C50 C51 C52 C56 -179.8(4) . . . . ?
C51 C52 C56 C57 -60.1(5) . . . . ?
C51 C52 C56 C58 62.3(5) . . . . ?
C52 C47 C48 C49 -0.4(6) . . . . ?
C52 C47 C48 C53 -178.5(4) . . . . ?
C53 C48 C49 C50 179.3(4) . . . . ?
Co3 N7 C59 C60 -178.1(3) . . . . ?
Co3 N7 C59 C62 57.3(4) . . . . ?
Co3 N7 C61 O3 168.7(2) . . . . ?
Co3 N7 C61 C65 -11.0(5) . . . . ?
Co3 N8 C70 C65 21.0(5) . . . . ?
Co3 N8 C70 C69 -159.3(3) . . . . ?
Co3 N8 C71 C72 163.9(3) . . . . ?
Co3 N8 C71 C74 -15.2(4) . . . . ?
Co3 N9 C74 C71 11.8(4) . . . . ?
Co3 N9 C74 C75 -169.5(3) . . . . ?
Co3 N9 C76 C77 -96.3(4) . . . . ?
Co3 N9 C76 C81 80.3(4) . . . . ?
O3 C61 C65 C66 -11.3(5) . . . . ?
O3 C61 C65 C70 166.5(3) . . . . ?
N7 C59 C60 O3 23.6(4) . . . . ?
N7 C59 C62 C63 -178.8(3) . . . . ?
N7 C59 C62 C64 -57.1(4) . . . . ?
N7 C61 C65 C66 168.4(4) . . . . ?
N7 C61 C65 C70 -13.8(6) . . . . ?
N8 C71 C72 C73 0.2(5) . . . . ?
N8 C71 C74 N9 2.1(5) . . . . ?
N8 C71 C74 C75 -176.7(3) . . . . ?
N9 C76 C77 C78 176.6(4) . . . . ?
N9 C76 C77 C82 -5.6(6) . . . . ?
N9 C76 C81 C80 -175.0(4) . . . . ?
N9 C76 C81 C85 8.7(6) . . . . ?
C59 N7 C61 O3 8.6(4) . . . . ?
C59 N7 C61 C65 -171.1(4) . . . . ?
C60 O3 C61 N7 7.8(4) . . . . ?
C60 O3 C61 C65 -172.4(3) . . . . ?
C60 C59 C62 C63 63.5(4) . . . . ?
C60 C59 C62 C64 -174.8(4) . . . . ?
C61 O3 C60 C59 -19.8(4) . . . . ?
C61 N7 C59 C60 -20.1(4) . . . . ?
C61 N7 C59 C62 -144.6(3) . . . . ?
C61 C65 C66 C67 176.6(4) . . . . ?
C61 C65 C70 N8 8.8(5) . . . . ?
C61 C65 C70 C69 -170.9(3) . . . . ?
C62 C59 C60 O3 149.0(3) . . . . ?
C65 C66 C67 C68 -3.8(6) . . . . ?
C66 C65 C70 N8 -173.4(3) . . . . ?
C66 C65 C70 C69 6.9(5) . . . . ?
C66 C67 C68 C69 3.2(6) . . . . ?
C67 C68 C69 C70 2.5(5) . . . . ?
C67 C68 C69 C73 -177.5(4) . . . . ?
C68 C69 C70 N8 172.7(3) . . . . ?
C68 C69 C70 C65 -7.5(5) . . . . ?
C68 C69 C73 C72 179.1(3) . . . . ?
C70 N8 C71 C72 -8.5(5) . . . . ?
C70 N8 C71 C74 172.4(3) . . . . ?
C70 C65 C66 C67 -1.3(6) . . . . ?
C70 C69 C73 C72 -1.0(5) . . . . ?
C71 N8 C70 C65 -167.8(3) . . . . ?
C71 N8 C70 C69 11.9(5) . . . . ?
C71 C72 C73 C69 4.4(5) . . . . ?
C72 C71 C74 N9 -176.9(3) . . . . ?
C72 C71 C74 C75 4.3(6) . . . . ?
C73 C69 C70 N8 -7.2(5) . . . . ?
C73 C69 C70 C65 172.5(3) . . . . ?
C74 N9 C76 C77 91.5(4) . . . . ?
C74 N9 C76 C81 -91.9(4) . . . . ?
C74 C71 C72 C73 179.2(3) . . . . ?
C76 N9 C74 C71 -175.0(3) . . . . ?
C76 N9 C74 C75 3.7(5) . . . . ?
C76 C77 C78 C79 -2.0(7) . . . . ?
C76 C77 C82 C83 -103.9(5) . . . . ?
C76 C77 C82 C84 132.4(4) . . . . ?
C76 C81 C85 C86 104.9(5) . . . . ?
C76 C81 C85 C87 -131.5(4) . . . . ?
C77 C76 C81 C80 1.6(6) . . . . ?
C77 C76 C81 C85 -174.7(4) . . . . ?
C77 C78 C79 C80 2.5(8) . . . . ?
C78 C77 C82 C83 74.0(5) . . . . ?
C78 C77 C82 C84 -49.8(6) . . . . ?
C78 C79 C80 C81 -0.9(8) . . . . ?
C79 C80 C81 C76 -1.1(7) . . . . ?
C79 C80 C81 C85 175.3(5) . . . . ?
C80 C81 C85 C86 -71.4(5) . . . . ?
C80 C81 C85 C87 52.3(6) . . . . ?
C81 C76 C77 C78 -0.1(6) . . . . ?
C81 C76 C77 C82 177.8(4) . . . . ?
C82 C77 C78 C79 -179.9(4) . . . . ?
Co4 N10 C88 C89 -170.5(3) . . . . ?
Co4 N10 C88 C91 66.6(4) . . . . ?
Co4 N10 C90 O4 162.2(3) . . . . ?
Co4 N10 C90 C94 -18.8(5) . . . . ?
Co4 N11 C99 C94 17.0(5) . . . . ?
Co4 N11 C99 C98 -164.4(3) . . . . ?
Co4 N11 C100 C101 166.2(3) . . . . ?
Co4 N11 C100 C103 -15.3(4) . . . . ?
Co4 N12 C103 C100 14.7(4) . . . . ?
Co4 N12 C103 C104 -167.9(3) . . . . ?
Co4 N12 C105 C106 -85.4(4) . . . . ?
Co4 N12 C105 C110 90.7(4) . . . . ?
O4 C90 C94 C95 -1.4(5) . . . . ?
O4 C90 C94 C99 175.9(3) . . . . ?
N10 C88 C89 O4 17.6(5) . . . . ?
N10 C88 C91 C92 169.6(4) . . . . ?
N10 C88 C91 C93 -69.7(4) . . . . ?
N10 C90 C94 C95 179.6(4) . . . . ?
N10 C90 C94 C99 -3.1(6) . . . . ?
N11 C100 C101 C102 1.8(6) . . . . ?
N11 C100 C103 N12 0.4(5) . . . . ?
N11 C100 C103 C104 -177.2(3) . . . . ?
N12 C105 C106 C107 176.4(4) . . . . ?
N12 C105 C106 C111 -5.8(5) . . . . ?
N12 C105 C110 C109 -176.6(4) . . . . ?
N12 C105 C110 C114 3.1(6) . . . . ?
C88 N10 C90 O4 3.3(5) . . . . ?
C88 N10 C90 C94 -177.8(4) . . . . ?
C89 O4 C90 N10 8.9(5) . . . . ?
C89 O4 C90 C94 -170.2(4) . . . . ?
C89 C88 C91 C92 53.7(5) . . . . ?
C89 C88 C91 C93 174.5(4) . . . . ?
C90 O4 C89 C88 -16.5(6) . . . . ?
C90 N10 C88 C89 -13.1(5) . . . . ?
C90 N10 C88 C91 -136.0(3) . . . . ?
C90 C94 C95 C96 177.8(4) . . . . ?
C90 C94 C99 N11 4.9(5) . . . . ?
C90 C94 C99 C98 -173.7(3) . . . . ?
C91 C88 C89 O4 139.9(4) . . . . ?
C94 C95 C96 C97 -3.1(6) . . . . ?
C95 C94 C99 N11 -177.9(3) . . . . ?
C95 C94 C99 C98 3.5(5) . . . . ?
C95 C96 C97 C98 1.6(6) . . . . ?
C96 C97 C98 C99 2.5(5) . . . . ?
C96 C97 C98 C102 -176.5(4) . . . . ?
C97 C98 C99 N11 176.4(3) . . . . ?
C97 C98 C99 C94 -5.0(5) . . . . ?
C97 C98 C102 C101 174.6(4) . . . . ?
C99 N11 C100 C101 -10.7(5) . . . . ?
C99 N11 C100 C103 167.7(3) . . . . ?
C99 C94 C95 C96 0.5(6) . . . . ?
C99 C98 C102 C101 -4.3(6) . . . . ?
C100 N11 C99 C94 -166.6(3) . . . . ?
C100 N11 C99 C98 12.0(5) . . . . ?
C100 C101 C102 C98 5.7(6) . . . . ?
C101 C100 C103 N12 178.8(3) . . . . ?
C101 C100 C103 C104 1.2(6) . . . . ?
C102 C98 C99 N11 -4.6(5) . . . . ?
C102 C98 C99 C94 174.0(3) . . . . ?
C103 N12 C105 C106 104.2(4) . . . . ?
C103 N12 C105 C110 -79.7(5) . . . . ?
C103 C100 C101 C102 -176.5(4) . . . . ?
C105 N12 C103 C100 -173.8(3) . . . . ?
C105 N12 C103 C104 3.7(5) . . . . ?
C105 C106 C107 C108 0.3(7) . . . . ?
C105 C106 C111 C112 -80.9(5) . . . . ?
C105 C106 C111 C113 155.6(4) . . . . ?
C105 C110 C114 C115 -119.6(4) . . . . ?
C105 C110 C114 C116 117.6(4) . . . . ?
C106 C105 C110 C109 -0.6(6) . . . . ?
C106 C105 C110 C114 179.1(4) . . . . ?
C106 C107 C108 C109 -0.5(7) . . . . ?
C107 C106 C111 C112 96.8(5) . . . . ?
C107 C106 C111 C113 -26.7(6) . . . . ?
C107 C108 C109 C110 0.1(7) . . . . ?
C108 C109 C110 C105 0.4(6) . . . . ?
C108 C109 C110 C114 -179.3(4) . . . . ?
C109 C110 C114 C115 60.2(5) . . . . ?
C109 C110 C114 C116 -62.7(5) . . . . ?
C110 C105 C106 C107 0.3(6) . . . . ?
C110 C105 C106 C111 178.0(4) . . . . ?
C111 C106 C107 C108 -177.5(4) . . . . ?

loop_
_twin_individual_id
_twin_individual_mass_fraction_refined
1 0.901(4)
2 0.099(4)
